data_4132787
loop_
_publ_author_name
'Shevick, Sophia L.'
'Obradors, Carla'
'Shenvi, Ryan A.'

_publ_section_title
;
 Mechanistic Interrogation of Co/Ni-Dual Catalyzed Hydroarylation.
;
_journal_issue 38
_journal_name_full 'Journal of the American Chemical Society'
_journal_page_first 12056
_journal_page_last 12068
_journal_paper_doi 10.1021/jacs.8b06458
_journal_volume 140
_journal_year 2018
_chemical_formula_moiety '1(C36 H56 Co N2 O4), 2(C6 H12 N2 O), C F3 O3 S, 0.5(C6 H6)'
_chemical_formula_sum 'C52 H83 Co F3 N6 O9 S'
_chemical_formula_weight 1084.23
_space_group_crystal_system monoclinic
_space_group_IT_number 9
_space_group_name_Hall 'C -2yc'
_space_group_name_H-M_alt 'C 1 c 1'
_atom_sites_solution_hydrogens mixed
_atom_sites_solution_primary dual
_atom_sites_solution_secondary difmap
_audit_creation_date 2016-11-09
_audit_creation_method
;
Olex2 1.2-beta
(compiled 2016.09.09 svn.r3337 for OlexSys, GUI svn.r5227)
;
_cell_angle_alpha 90
_cell_angle_beta 106.187(4)
_cell_angle_gamma 90
_cell_formula_units_Z 8
_cell_length_a 26.483(3)
_cell_length_b 21.984(2)
_cell_length_c 20.235(2)
_cell_measurement_reflns_used 9969
_cell_measurement_temperature 100
_cell_measurement_theta_max 21.804
_cell_measurement_theta_min 2.227
_cell_volume 11314(2)
_computing_cell_refinement 'SAINT v8.34A (Bruker, 2013)'
_computing_data_collection 'APEX2 v2013.6-2 (Bruker, 2013)'
_computing_data_reduction 'SAINT v8.34A (Bruker, 2013)'
_computing_molecular_graphics 'Olex2 (Dolomanov et al., 2009)'
_computing_publication_material 'Olex2 (Dolomanov et al., 2009)'
_computing_structure_refinement 'ShelXL (Sheldrick, 2015)'
_computing_structure_solution 'ShelXT (Sheldrick, 2015)'
_diffrn_ambient_temperature 100
_diffrn_detector 'Bruker APEX-II CCD'
_diffrn_detector_area_resol_mean 7.9
_diffrn_detector_type 'CCD Area Detector'
_diffrn_measured_fraction_theta_full 0.997
_diffrn_measured_fraction_theta_max 0.990
_diffrn_measurement_device 'Kappa Four-Circle Diffractometer'
_diffrn_measurement_device_type 'Bruker X8 APEX II'
_diffrn_measurement_method '\w and \f scans'
_diffrn_radiation_monochromator graphite
_diffrn_radiation_probe x-ray
_diffrn_radiation_type MoK\a
_diffrn_radiation_wavelength 0.71073
_diffrn_reflns_av_R_equivalents 0.0653
_diffrn_reflns_av_unetI/netI 0.0585
_diffrn_reflns_Laue_measured_fraction_full 0.997
_diffrn_reflns_Laue_measured_fraction_max 0.990
_diffrn_reflns_limit_h_max 31
_diffrn_reflns_limit_h_min -31
_diffrn_reflns_limit_k_max 22
_diffrn_reflns_limit_k_min -26
_diffrn_reflns_limit_l_max 24
_diffrn_reflns_limit_l_min -24
_diffrn_reflns_number 124565
_diffrn_reflns_point_group_measured_fraction_full 0.998
_diffrn_reflns_point_group_measured_fraction_max 0.990
_diffrn_reflns_theta_full 25.000
_diffrn_reflns_theta_max 25.356
_diffrn_reflns_theta_min 2.096
_diffrn_source 'sealed tube'
_diffrn_source_type fine-focus
_diffrn_standards_number 0
_exptl_absorpt_coefficient_mu 0.407
_exptl_absorpt_correction_T_max 0.0439
_exptl_absorpt_correction_T_min 0.0252
_exptl_absorpt_correction_type multi-scan
_exptl_absorpt_process_details
;
SADABS-2016/2 (Bruker,2016/2) was used for absorption correction.
wR2(int) was 0.0671 before and 0.0630 after correction.
The Ratio of minimum to maximum transmission is 0.5740.
The \l/2 correction factor is Not present.
;
_exptl_crystal_colour 'Brownish Purple'
_exptl_crystal_colour_modifier brownish
_exptl_crystal_colour_primary Purple
_exptl_crystal_density_diffrn 1.273
_exptl_crystal_description Block
_exptl_crystal_F_000 4632
_exptl_crystal_size_max 0.197
_exptl_crystal_size_mid 0.163
_exptl_crystal_size_min 0.154
_refine_diff_density_max 0.381
_refine_diff_density_min -0.285
_refine_diff_density_rms 0.045
_refine_ls_abs_structure_details
;
 Refined as an inversion twin.
;
_refine_ls_abs_structure_Flack 0.109(11)
_refine_ls_extinction_method none
_refine_ls_goodness_of_fit_ref 1.010
_refine_ls_hydrogen_treatment mixed
_refine_ls_matrix_type full
_refine_ls_number_parameters 1419
_refine_ls_number_reflns 19880
_refine_ls_number_restraints 169
_refine_ls_restrained_S_all 1.008
_refine_ls_R_factor_all 0.0650
_refine_ls_R_factor_gt 0.0413
_refine_ls_shift/su_max 0.001
_refine_ls_shift/su_mean 0.000
_refine_ls_structure_factor_coef Fsqd
_refine_ls_weighting_details 'w=1/[\s^2^(Fo^2^)+(0.0312P)^2^+6.2164P] where P=(Fo^2^+2Fc^2^)/3'
_refine_ls_weighting_scheme calc
_refine_ls_wR_factor_gt 0.0746
_refine_ls_wR_factor_ref 0.0826
_reflns_Friedel_coverage 0.999
_reflns_Friedel_fraction_full 0.998
_reflns_Friedel_fraction_max 0.990
_reflns_number_gt 15762
_reflns_number_total 19880
_reflns_threshold_expression 'I > 2\s(I)'
_cod_data_source_file ja8b06458_si_004.cif
_cod_data_source_block Shenvi94
_cod_depositor_comments
;
The following automatic conversions were performed:

data item '_diffrn_radiation_probe' value 'X-ray' was changed to
'x-ray' in accordance with the
/home/saulius/struct/COD-crude-data/automatic-downloads/DataCite-retrospective/ACS/depositions/lib/dictionaries/cif_core.dic
dictionary named 'cif_core.dic' version 2.4.2 last updated on
2011-04-26.

data item '_exptl_crystal_colour_modifier' value 'Brownish' was
changed to 'brownish' in accordance with the
/home/saulius/struct/COD-crude-data/automatic-downloads/DataCite-retrospective/ACS/depositions/lib/dictionaries/cif_core.dic
dictionary named 'cif_core.dic' version 2.4.2 last updated on
2011-04-26.

Automatic conversion script
Id: cif_fix_values 6909 2019-04-08 15:41:33Z antanas 
;
_cod_original_cell_volume 11313.3(19)
_cod_database_code 4132787
_shelx_space_group_comment
;
The symmetry employed for this shelxl refinement is uniquely defined
by the following loop, which should always be used as a source of
symmetry information in preference to the above space-group names.
They are only intended as comments.
;
_shelx_estimated_absorpt_t_max 0.940
_shelx_estimated_absorpt_t_min 0.924
_olex2_refinement_description
;
1. Twinned data refinement
 Scales: 0.891(11) 0.109(11)
2. Fixed Uiso
 At 1.2 times of:
  All C(H) groups, All C(H,H) groups, All C(H,H,H,H) groups, All O(H,H) groups
 At 1.5 times of:
  All C(H,H,H) groups
3. Restrained distances
 O1S'-H1SA = O1S'-H1SB = O2S-H2SD = O2S-H2SC
 0.95 with sigma of 0.02
 H1SA-H1SB
 1.45 with sigma of 0.02
 H2SD-H2SC
 1.45 with sigma of 0.02
 O2SB-H2SA = O2S'-H2SA = O2SB-H2SB = O2S'-H2SB
 0.95 with sigma of 0.02
 O1S-H1SD = O1S-H1SC
 0.95 with sigma of 0.02
 H1SD-H1SC
 1.45 with sigma of 0.02
 C11B-C12B
 1.5 with sigma of 0.02
4. Uiso/Uaniso restraints and constraints
Uanis(O2SB) = Uanis(O2S')
Uanis(C11B) = Uanis(C11')
Uanis(C9') = Uanis(C9B)
Uanis(C8B) = Uanis(C8')
Uanis(C13B) = Uanis(C13')
5. Rigid body (RIGU) restrains
 C4', C25', C27', C28', C25B, C26B, C27B, C28B
 with sigma for 1-2 distances of 0.002 and sigma for 1-3 distances of 0.002
 N1', N2', C10', C8', C9', C11', C12', C13', C8B, C9B, C11B, C12B, C13B
 with sigma for 1-2 distances of 0.002 and sigma for 1-3 distances of 0.002
6. Others
 Sof(C25B)=Sof(C26B)=Sof(H26D)=Sof(H26E)=Sof(H26F)=Sof(C27B)=Sof(H27D)=
 Sof(H27E)=Sof(H27F)=Sof(C28B)=Sof(H28D)=Sof(H28E)=Sof(H28F)=1-FVAR(1)
 Sof(C25')=Sof(C26')=Sof(H26A)=Sof(H26B)=Sof(H26C)=Sof(C27')=Sof(H27A)=
 Sof(H27B)=Sof(H27C)=Sof(C28')=Sof(H28A)=Sof(H28B)=Sof(H28C)=FVAR(1)
 Sof(O2SB)=1-FVAR(2)
 Sof(O2S')=FVAR(2)
 Fixed Sof: H10A(0.75) H10B(0.75) H10C(0.25) H10D(0.25) C8'(0.75) H8'(0.75)
 C9'(0.75) H9'(0.75) C11'(0.75) H11A(0.75) H11B(0.75) C12'(0.75) H12A(0.75)
 H12B(0.75) C13'(0.75) H13A(0.75) H13B(0.75) C8B(0.25) H8B(0.25) C9B(0.25)
 H9B(0.25) C11B(0.25) H11C(0.25) H11D(0.25) C12B(0.25) H12C(0.25) H12D(0.25)
 C13B(0.25) H13C(0.25) H13D(0.25)
7.a Ternary CH refined with riding coordinates:
 C8(H8), C9(H9), C8'(H8'), C9'(H9'), C8B(H8B), C9B(H9B)
7.b Secondary CH2 refined with riding coordinates:
 C10(H10E,H10F), C11(H11E,H11F), C12(H12E,H12F), C13(H13E,H13F), C10'(H10A,
 H10B), C10'(H10C,H10D), C11'(H11A,H11B), C12'(H12A,H12B), C13'(H13A,H13B),
 C11B(H11C,H11D), C12B(H12C,H12D), C13B(H13C,H13D), C2D(H2DA,H2DB), C3D(H3DA,
 H3DB), C4D(H4DA,H4DB), C8D(H8DA,H8DB), C9D(H9DA,H9DB), C10D(H10G,H10H),
 C14D(H14A,H14B), C15D(H15A,H15B), C16D(H16A,H16B), C20D(H20A,H20B), C21D(H21A,
 H21B), C22D(H22G,H22H)
7.c Aromatic/amide H refined with riding coordinates:
 C3(H3), C5(H5), C7(H7), C14(H14), C16(H16), C18(H18), C3'(H3'), C5'(H5'),
 C7'(H7'), C14'(H14'), C16'(H16'), C18'(H18'), C1S(H1S), C2S(H2S), C3S(H3S),
 C4S(H4S), C5S(H5S), C6S(H6S)
7.d Idealised Me refined as rotating group:
 C22(H22D,H22E,H22F), C23(H23D,H23E,H23F), C24(H24D,H24E,H24F), C26(H26G,H26H,
 H26I), C27(H27G,H27H,H27I), C28(H28G,H28H,H28I), C30(H30D,H30E,H30F), C31(H31D,
 H31E,H31F), C32(H32D,H32E,H32F), C34(H34D,H34E,H34F), C35(H35D,H35E,H35F),
 C36(H36D,H36E,H36F), C22'(H22A,H22B,H22C), C23'(H23A,H23B,H23C), C24'(H24A,
 H24B,H24C), C30'(H30A,H30B,H30C), C31'(H31A,H31B,H31C), C32'(H32A,H32B,H32C),
 C34'(H34A,H34B,H34C), C35'(H35A,H35B,H35C), C36'(H36A,H36B,H36C), C26'(H26A,
 H26B,H26C), C27'(H27A,H27B,H27C), C28'(H28A,H28B,H28C), C26B(H26D,H26E,H26F),
 C27B(H27D,H27E,H27F), C28B(H28D,H28E,H28F), C5D(H5DA,H5DB,H5DC), C6D(H6DA,H6DB,
 H6DC), C11D(H11G,H11H,H11I), C12D(H12G,H12H,H12I), C17D(H17A,H17B,H17C),
 C18D(H18A,H18B,H18C), C23D(H23G,H23H,H23I), C24D(H24G,H24H,H24I)
;
_shelx_shelxl_version_number 2016/6
_olex2_submission_special_instructions 'No special instructions were received'

loop_
_space_group_symop_operation_xyz
'x, y, z'
'x, -y, z+1/2'
'x+1/2, y+1/2, z'
'x+1/2, -y+1/2, z+1/2'

loop_
_atom_site_label
_atom_site_type_symbol
_atom_site_fract_x
_atom_site_fract_y
_atom_site_fract_z
_atom_site_U_iso_or_equiv
_atom_site_adp_type
_atom_site_occupancy
_atom_site_site_symmetry_order
_atom_site_calc_flag
_atom_site_refinement_flags_posn
_atom_site_refinement_flags_adp
_atom_site_refinement_flags_occupancy
_atom_site_disorder_assembly
_atom_site_disorder_group
Co1 Co 0.88069(2) 0.25490(3) 0.75228(3) 0.02395(14) Uani 1 1 d . . . . .
O1 O 0.84706(12) 0.22217(13) 0.81582(15) 0.0270(7) Uani 1 1 d . . . . .
O1S O 0.94415(11) 0.25937(14) 0.82636(15) 0.0266(7) Uani 1 1 d D . . . .
H1SC H 0.9726(13) 0.2468(17) 0.812(2) 0.032 Uiso 1 1 d DR . . . .
H1SD H 0.9543(15) 0.2960(13) 0.845(2) 0.032 Uiso 1 1 d DR . . . .
O2 O 0.89817(11) 0.17391(13) 0.73631(15) 0.0263(7) Uani 1 1 d . . . . .
O2S O 0.81748(11) 0.24522(14) 0.67855(15) 0.0277(7) Uani 1 1 d D . . . .
H2SC H 0.7849(12) 0.2483(18) 0.688(2) 0.033 Uiso 1 1 d DR . . . .
H2SD H 0.8144(15) 0.2706(17) 0.6432(18) 0.033 Uiso 1 1 d DR . . . .
N1 N 0.86237(14) 0.33630(16) 0.76633(18) 0.0238(8) Uani 1 1 d . . . . .
N2 N 0.91614(13) 0.28805(15) 0.69139(18) 0.0229(8) Uani 1 1 d . . . . .
C1 C 0.83531(18) 0.2522(2) 0.8652(2) 0.0271(11) Uani 1 1 d . . . . .
C2 C 0.83109(17) 0.2212(2) 0.9260(2) 0.0310(11) Uani 1 1 d . . . . .
C3 C 0.81035(18) 0.2527(2) 0.9715(2) 0.0364(11) Uani 1 1 d . . . . .
H3 H 0.805345 0.231040 1.009806 0.044 Uiso 1 1 calc R . . . .
C4 C 0.79601(18) 0.3150(2) 0.9650(2) 0.0351(12) Uani 1 1 d . . . . .
C5 C 0.80578(18) 0.3460(2) 0.9108(2) 0.0318(11) Uani 1 1 d . . . . .
H5 H 0.798697 0.388378 0.906339 0.038 Uiso 1 1 calc R . . . .
C6 C 0.82611(17) 0.3164(2) 0.8617(2) 0.0259(11) Uani 1 1 d . . . . .
C7 C 0.83943(17) 0.3535(2) 0.8115(2) 0.0262(11) Uani 1 1 d . . . . .
H7 H 0.830460 0.395320 0.811252 0.031 Uiso 1 1 calc R . . . .
C8 C 0.87324(18) 0.37765(19) 0.7150(2) 0.0297(11) Uani 1 1 d . . . . .
H8 H 0.844084 0.372798 0.671666 0.036 Uiso 1 1 calc R . . . .
C9 C 0.92294(18) 0.35509(19) 0.7008(2) 0.0278(11) Uani 1 1 d . . . . .
H9 H 0.952267 0.361843 0.743580 0.033 Uiso 1 1 calc R . . . .
C10 C 0.93656(18) 0.39021(19) 0.6433(2) 0.0293(11) Uani 1 1 d . . . . .
H10E H 0.909053 0.383755 0.599321 0.035 Uiso 1 1 calc R . . . .
H10F H 0.970523 0.375752 0.637608 0.035 Uiso 1 1 calc R . . . .
C11 C 0.94032(19) 0.4581(2) 0.6620(3) 0.0359(12) Uani 1 1 d . . . . .
H11E H 0.971195 0.464454 0.702275 0.043 Uiso 1 1 calc R . . . .
H11F H 0.946168 0.481543 0.623077 0.043 Uiso 1 1 calc R . . . .
C12 C 0.89198(19) 0.4824(2) 0.6787(2) 0.0367(12) Uani 1 1 d . . . . .
H12E H 0.862216 0.482419 0.636298 0.044 Uiso 1 1 calc R . . . .
H12F H 0.898494 0.525064 0.694544 0.044 Uiso 1 1 calc R . . . .
C13 C 0.87688(19) 0.44557(19) 0.7336(2) 0.0304(11) Uani 1 1 d . . . . .
H13E H 0.842538 0.459853 0.738133 0.036 Uiso 1 1 calc R . . . .
H13F H 0.903475 0.451589 0.778461 0.036 Uiso 1 1 calc R . . . .
C14 C 0.93587(17) 0.2581(2) 0.6502(2) 0.0243(11) Uani 1 1 d . . . . .
H14 H 0.955517 0.280162 0.625439 0.029 Uiso 1 1 calc R . . . .
C15 C 0.93041(17) 0.1934(2) 0.6388(2) 0.0254(10) Uani 1 1 d . . . . .
C16 C 0.94680(17) 0.1693(2) 0.5833(2) 0.0292(11) Uani 1 1 d . . . . .
H16 H 0.964301 0.195032 0.558983 0.035 Uiso 1 1 calc R . . . .
C17 C 0.93788(18) 0.1094(2) 0.5638(2) 0.0318(11) Uani 1 1 d . . . . .
C18 C 0.91050(18) 0.0741(2) 0.5999(2) 0.0342(12) Uani 1 1 d . . . . .
H18 H 0.902659 0.033317 0.585093 0.041 Uiso 1 1 calc R . . . .
C19 C 0.89390(17) 0.09367(19) 0.6554(2) 0.0296(11) Uani 1 1 d . . . . .
C20 C 0.90673(17) 0.1559(2) 0.6786(2) 0.0278(11) Uani 1 1 d . . . . .
C21 C 0.85123(19) 0.1555(2) 0.9408(2) 0.0356(11) Uani 1 1 d . . . . .
C22 C 0.90962(19) 0.1530(2) 0.9418(3) 0.0423(13) Uani 1 1 d . . . . .
H22D H 0.930262 0.179107 0.978804 0.063 Uiso 1 1 calc GR . . . .
H22E H 0.913374 0.167189 0.897564 0.063 Uiso 1 1 calc GR . . . .
H22F H 0.922330 0.110996 0.949835 0.063 Uiso 1 1 calc GR . . . .
C23 C 0.8195(2) 0.1113(2) 0.8855(3) 0.0476(14) Uani 1 1 d . . . . .
H23D H 0.822915 0.123349 0.840346 0.071 Uiso 1 1 calc GR . . . .
H23E H 0.782389 0.112547 0.884912 0.071 Uiso 1 1 calc GR . . . .
H23F H 0.833060 0.069898 0.896202 0.071 Uiso 1 1 calc GR . . . .
C24 C 0.8475(2) 0.1328(2) 1.0112(3) 0.0585(16) Uani 1 1 d . . . . .
H24D H 0.810634 0.132192 1.011614 0.088 Uiso 1 1 calc GR . . . .
H24E H 0.867493 0.160130 1.047402 0.088 Uiso 1 1 calc GR . . . .
H24F H 0.862167 0.091652 1.019469 0.088 Uiso 1 1 calc GR . . . .
C25 C 0.7734(2) 0.3452(2) 1.0188(2) 0.0407(13) Uani 1 1 d . . . . .
C26 C 0.8156(2) 0.3448(3) 1.0886(3) 0.0521(15) Uani 1 1 d . . . . .
H26G H 0.844241 0.372364 1.086783 0.078 Uiso 1 1 calc GR . . . .
H26H H 0.829470 0.303448 1.098842 0.078 Uiso 1 1 calc GR . . . .
H26I H 0.800000 0.358211 1.124738 0.078 Uiso 1 1 calc GR . . . .
C27 C 0.7574(3) 0.4117(3) 1.0007(3) 0.0643(18) Uani 1 1 d . . . . .
H27G H 0.729010 0.413135 0.957626 0.096 Uiso 1 1 calc GR . . . .
H27H H 0.787759 0.434544 0.995232 0.096 Uiso 1 1 calc GR . . . .
H27I H 0.745208 0.429915 1.037753 0.096 Uiso 1 1 calc GR . . . .
C28 C 0.7248(2) 0.3101(3) 1.0251(3) 0.0529(15) Uani 1 1 d . . . . .
H28G H 0.734538 0.267737 1.037402 0.079 Uiso 1 1 calc GR . . . .
H28H H 0.697521 0.311382 0.980978 0.079 Uiso 1 1 calc GR . . . .
H28I H 0.711494 0.328811 1.060829 0.079 Uiso 1 1 calc GR . . . .
C29 C 0.9529(2) 0.0824(2) 0.5015(3) 0.0422(13) Uani 1 1 d . . . . .
C30 C 0.9029(2) 0.0655(3) 0.4451(3) 0.0583(16) Uani 1 1 d . . . . .
H30D H 0.881954 0.102192 0.429646 0.087 Uiso 1 1 calc GR . . . .
H30E H 0.882338 0.036365 0.463551 0.087 Uiso 1 1 calc GR . . . .
H30F H 0.912565 0.047141 0.406210 0.087 Uiso 1 1 calc GR . . . .
C31 C 0.9855(3) 0.1264(3) 0.4726(3) 0.0641(18) Uani 1 1 d . . . . .
H31D H 1.017445 0.137087 0.508659 0.096 Uiso 1 1 calc GR . . . .
H31E H 0.964920 0.163214 0.456468 0.096 Uiso 1 1 calc GR . . . .
H31F H 0.995052 0.107163 0.434112 0.096 Uiso 1 1 calc GR . . . .
C32 C 0.9851(2) 0.0237(2) 0.5237(3) 0.0585(16) Uani 1 1 d . . . . .
H32D H 0.963196 -0.006811 0.537776 0.088 Uiso 1 1 calc GR . . . .
H32E H 1.015881 0.032670 0.562490 0.088 Uiso 1 1 calc GR . . . .
H32F H 0.996785 0.007962 0.485107 0.088 Uiso 1 1 calc GR . . . .
C33 C 0.86222(18) 0.0535(2) 0.6911(2) 0.0355(12) Uani 1 1 d . . . . .
C34 C 0.8485(2) -0.0083(2) 0.6541(3) 0.0455(13) Uani 1 1 d . . . . .
H34D H 0.880967 -0.031080 0.657447 0.068 Uiso 1 1 calc GR . . . .
H34E H 0.829939 -0.001433 0.605603 0.068 Uiso 1 1 calc GR . . . .
H34F H 0.826025 -0.031674 0.675947 0.068 Uiso 1 1 calc GR . . . .
C35 C 0.89405(19) 0.0402(2) 0.7662(2) 0.0398(13) Uani 1 1 d . . . . .
H35D H 0.902940 0.078591 0.791368 0.060 Uiso 1 1 calc GR . . . .
H35E H 0.926437 0.018505 0.766454 0.060 Uiso 1 1 calc GR . . . .
H35F H 0.872946 0.015021 0.788416 0.060 Uiso 1 1 calc GR . . . .
C36 C 0.80999(18) 0.0846(2) 0.6900(3) 0.0411(12) Uani 1 1 d . . . . .
H36D H 0.789004 0.090502 0.642250 0.062 Uiso 1 1 calc GR . . . .
H36E H 0.817161 0.124135 0.713082 0.062 Uiso 1 1 calc GR . . . .
H36F H 0.790514 0.058924 0.714036 0.062 Uiso 1 1 calc GR . . . .
Co1' Co 0.63578(2) 0.22396(3) 0.48772(3) 0.02743(15) Uani 1 1 d . . . . .
O1' O 0.61898(12) 0.16116(14) 0.54100(17) 0.0358(8) Uani 1 1 d . . . . .
O1S' O 0.70394(12) 0.22549(14) 0.55169(16) 0.0313(8) Uani 1 1 d D . . . .
H1SA H 0.7279(15) 0.2523(17) 0.544(2) 0.038 Uiso 1 1 d DR . . . .
H1SB H 0.7073(17) 0.227(2) 0.5970(14) 0.038 Uiso 1 1 d DR . . . .
O2' O 0.65784(15) 0.16269(14) 0.43829(17) 0.0435(9) Uani 1 1 d . . . . .
O2S' O 0.56461(17) 0.2228(2) 0.4314(2) 0.0315(13) Uani 0.816(9) 1 d D . P A 1
H2SA H 0.5523(15) 0.1841(13) 0.422(2) 0.038 Uiso 1 1 d DR . . . .
H2SB H 0.5632(17) 0.2378(16) 0.3871(16) 0.038 Uiso 1 1 d DR . . . .
O2SB O 0.5791(8) 0.2020(9) 0.4050(11) 0.0315(13) Uani 0.184(9) 1 d D . P A 2
N1' N 0.61310(17) 0.28674(18) 0.5371(2) 0.0422(11) Uani 1 1 d . U . . .
N2' N 0.65237(15) 0.28755(16) 0.43454(18) 0.0283(9) Uani 1 1 d . U . . .
C1' C 0.59454(18) 0.1655(2) 0.5888(2) 0.0306(11) Uani 1 1 d . . . . .
C2' C 0.58480(19) 0.1109(2) 0.6224(2) 0.0374(12) Uani 1 1 d . . . . .
C3' C 0.5558(2) 0.1166(3) 0.6697(2) 0.0434(14) Uani 1 1 d . . . . .
H3' H 0.547915 0.080345 0.690257 0.052 Uiso 1 1 calc R . . . .
C4' C 0.5371(2) 0.1717(2) 0.6897(2) 0.0413(13) Uani 1 1 d . U . . .
C5' C 0.54938(19) 0.2238(2) 0.6597(2) 0.0350(12) Uani 1 1 d . . . . .
H5' H 0.538674 0.262095 0.672904 0.042 Uiso 1 1 calc R . . . .
C6' C 0.57740(19) 0.2216(2) 0.6100(2) 0.0323(12) Uani 1 1 d . . . . .
C7' C 0.5888(2) 0.2791(2) 0.5836(3) 0.0409(14) Uani 1 1 d . . . . .
H7' H 0.577368 0.314652 0.601991 0.049 Uiso 1 1 calc R . . . .
C10' C 0.64875(19) 0.40317(19) 0.4213(2) 0.0310(10) Uani 1 1 d . U . . .
H10A H 0.640627 0.401846 0.370530 0.037 Uiso 0.75 1 calc R . P B 1
H10B H 0.687428 0.404496 0.440778 0.037 Uiso 0.75 1 calc R . P B 1
H10C H 0.680986 0.406881 0.405954 0.037 Uiso 0.25 1 calc R . P C 2
H10D H 0.618578 0.398423 0.379836 0.037 Uiso 0.25 1 calc R . P C 2
C14' C 0.67750(18) 0.2819(2) 0.3887(2) 0.0290(12) Uani 1 1 d . . . . .
H14' H 0.684783 0.317991 0.367299 0.035 Uiso 1 1 calc R . . . .
C15' C 0.69537(18) 0.2256(2) 0.3673(2) 0.0278(11) Uani 1 1 d . . . . .
C16' C 0.72330(18) 0.2290(2) 0.3166(2) 0.0336(12) Uani 1 1 d . . . . .
H16' H 0.729908 0.267691 0.299874 0.040 Uiso 1 1 calc R . . . .
C17' C 0.74084(19) 0.1779(2) 0.2912(3) 0.0370(12) Uani 1 1 d . . . . .
C18' C 0.73021(18) 0.1218(2) 0.3180(3) 0.0374(12) Uani 1 1 d . . . . .
H18' H 0.742735 0.086087 0.301351 0.045 Uiso 1 1 calc R . . . .
C19' C 0.70302(18) 0.1146(2) 0.3665(2) 0.0330(12) Uani 1 1 d . . . . .
C20' C 0.68469(18) 0.1685(2) 0.3928(2) 0.0310(11) Uani 1 1 d . . . . .
C21' C 0.60705(19) 0.0493(2) 0.6081(2) 0.0374(12) Uani 1 1 d . . . . .
C22' C 0.66737(19) 0.0528(2) 0.6280(3) 0.0476(14) Uani 1 1 d . . . . .
H22A H 0.680982 0.058625 0.677807 0.071 Uiso 1 1 calc GR . . . .
H22B H 0.678139 0.087015 0.604031 0.071 Uiso 1 1 calc GR . . . .
H22C H 0.681447 0.014852 0.614786 0.071 Uiso 1 1 calc GR . . . .
C23' C 0.5854(2) 0.0322(2) 0.5320(2) 0.0434(13) Uani 1 1 d . . . . .
H23A H 0.595706 0.063221 0.503489 0.065 Uiso 1 1 calc GR . . . .
H23B H 0.546939 0.029816 0.520058 0.065 Uiso 1 1 calc GR . . . .
H23C H 0.599639 -0.007322 0.523812 0.065 Uiso 1 1 calc GR . . . .
C24' C 0.5927(2) -0.0030(2) 0.6505(3) 0.0565(16) Uani 1 1 d . . . . .
H24A H 0.554357 -0.007752 0.638054 0.085 Uiso 1 1 calc GR . . . .
H24B H 0.605800 0.006403 0.699693 0.085 Uiso 1 1 calc GR . . . .
H24C H 0.608682 -0.040946 0.640781 0.085 Uiso 1 1 calc GR . . . .
C29' C 0.7701(2) 0.1784(2) 0.2354(3) 0.0434(13) Uani 1 1 d . . . . .
C30' C 0.7396(2) 0.1397(3) 0.1737(3) 0.0561(15) Uani 1 1 d . . . . .
H30A H 0.703915 0.155899 0.155790 0.084 Uiso 1 1 calc GR . . . .
H30B H 0.737787 0.097507 0.188598 0.084 Uiso 1 1 calc GR . . . .
H30C H 0.757652 0.141013 0.137557 0.084 Uiso 1 1 calc GR . . . .
C31' C 0.7756(3) 0.2428(3) 0.2095(3) 0.0629(18) Uani 1 1 d . . . . .
H31A H 0.797283 0.267344 0.247291 0.094 Uiso 1 1 calc GR . . . .
H31B H 0.740734 0.261340 0.192591 0.094 Uiso 1 1 calc GR . . . .
H31C H 0.792381 0.240986 0.172038 0.094 Uiso 1 1 calc GR . . . .
C32' C 0.8253(2) 0.1516(3) 0.2643(3) 0.0510(14) Uani 1 1 d . . . . .
H32A H 0.822644 0.110692 0.282330 0.077 Uiso 1 1 calc GR . . . .
H32B H 0.845834 0.177655 0.301410 0.077 Uiso 1 1 calc GR . . . .
H32C H 0.842853 0.149238 0.227605 0.077 Uiso 1 1 calc GR . . . .
C33' C 0.6922(2) 0.0515(2) 0.3921(3) 0.0423(13) Uani 1 1 d . . . . .
C34' C 0.7154(2) 0.0005(2) 0.3570(3) 0.0594(16) Uani 1 1 d . . . . .
H34A H 0.699578 0.002337 0.307140 0.089 Uiso 1 1 calc GR . . . .
H34B H 0.707816 -0.039114 0.374331 0.089 Uiso 1 1 calc GR . . . .
H34C H 0.753538 0.005897 0.367326 0.089 Uiso 1 1 calc GR . . . .
C35' C 0.7174(2) 0.0469(2) 0.4703(3) 0.0597(16) Uani 1 1 d . . . . .
H35A H 0.702978 0.078739 0.493648 0.090 Uiso 1 1 calc GR . . . .
H35B H 0.755553 0.052159 0.480358 0.090 Uiso 1 1 calc GR . . . .
H35C H 0.709764 0.006903 0.486573 0.090 Uiso 1 1 calc GR . . . .
C36' C 0.63304(19) 0.0404(2) 0.3748(3) 0.0462(14) Uani 1 1 d . . . . .
H36A H 0.616840 0.071838 0.396466 0.069 Uiso 1 1 calc GR . . . .
H36B H 0.626514 0.000291 0.391922 0.069 Uiso 1 1 calc GR . . . .
H36C H 0.617795 0.041866 0.324750 0.069 Uiso 1 1 calc GR . . . .
C8' C 0.6324(3) 0.3482(3) 0.5228(3) 0.0289(12) Uani 0.75 1 d . U P D 1
H8' H 0.670829 0.350322 0.546998 0.035 Uiso 0.75 1 calc R . P D 1
C9' C 0.6266(3) 0.3469(3) 0.4474(3) 0.0275(14) Uani 0.75 1 d . U P D 1
H9' H 0.588199 0.344363 0.422902 0.033 Uiso 0.75 1 calc R . P D 1
C11' C 0.6234(3) 0.4608(5) 0.4440(5) 0.037(2) Uani 0.75 1 d . U P D 1
H11A H 0.640094 0.497586 0.431372 0.044 Uiso 0.75 1 calc R . P D 1
H11B H 0.585527 0.461973 0.418718 0.044 Uiso 0.75 1 calc R . P D 1
C12' C 0.6292(3) 0.4618(3) 0.5213(3) 0.0376(15) Uani 0.75 1 d . U P D 1
H12A H 0.666874 0.465141 0.546707 0.045 Uiso 0.75 1 calc R . P D 1
H12B H 0.610807 0.497846 0.532595 0.045 Uiso 0.75 1 calc R . P D 1
C13' C 0.6064(3) 0.4043(4) 0.5439(4) 0.0323(17) Uani 0.75 1 d . U P D 1
H13A H 0.567931 0.402857 0.522180 0.039 Uiso 0.75 1 calc R . P D 1
H13B H 0.612531 0.404699 0.594462 0.039 Uiso 0.75 1 calc R . P D 1
C25' C 0.5091(7) 0.1669(8) 0.7437(11) 0.046(4) Uani 0.635(12) 1 d . U P E 1
C26' C 0.5418(5) 0.1286(4) 0.8069(5) 0.057(3) Uani 0.635(12) 1 d . . P E 1
H26A H 0.544897 0.086561 0.792286 0.086 Uiso 0.635(12) 1 calc GR . P E 1
H26B H 0.523966 0.129021 0.843257 0.086 Uiso 0.635(12) 1 calc GR . P E 1
H26C H 0.576978 0.146314 0.824358 0.086 Uiso 0.635(12) 1 calc GR . P E 1
C27' C 0.4981(9) 0.2278(10) 0.7686(12) 0.059(5) Uani 0.635(12) 1 d . U P E 1
H27A H 0.531329 0.248612 0.790064 0.088 Uiso 0.635(12) 1 calc GR . P E 1
H27B H 0.478173 0.222924 0.802489 0.088 Uiso 0.635(12) 1 calc GR . P E 1
H27C H 0.477460 0.251930 0.729695 0.088 Uiso 0.635(12) 1 calc GR . P E 1
C28' C 0.4576(4) 0.1334(5) 0.7124(5) 0.064(4) Uani 0.635(12) 1 d . U P E 1
H28A H 0.436397 0.156299 0.672848 0.096 Uiso 0.635(12) 1 calc GR . P E 1
H28B H 0.438184 0.129416 0.746964 0.096 Uiso 0.635(12) 1 calc GR . P E 1
H28C H 0.465097 0.092819 0.697370 0.096 Uiso 0.635(12) 1 calc GR . P E 1
C8B C 0.5990(8) 0.3399(8) 0.4817(10) 0.0289(12) Uani 0.25 1 d . U P D 2
H8B H 0.569921 0.328752 0.440037 0.035 Uiso 0.25 1 calc R . P D 2
C9B C 0.6531(8) 0.3458(10) 0.4665(12) 0.0275(14) Uani 0.25 1 d . U P D 2
H9B H 0.682528 0.349078 0.509794 0.033 Uiso 0.25 1 calc R . P D 2
C11B C 0.6421(11) 0.4569(18) 0.456(2) 0.037(2) Uani 0.25 1 d D U P D 2
H11C H 0.642192 0.492662 0.426084 0.044 Uiso 0.25 1 calc R . P D 2
H11D H 0.671183 0.461507 0.498503 0.044 Uiso 0.25 1 calc R . P D 2
C12B C 0.5898(8) 0.4530(8) 0.4731(11) 0.037(4) Uani 0.25 1 d D U P D 2
H12C H 0.560863 0.450941 0.429859 0.045 Uiso 0.25 1 calc R . P D 2
H12D H 0.584794 0.490252 0.497994 0.045 Uiso 0.25 1 calc R . P D 2
C13B C 0.5868(9) 0.3965(12) 0.5180(12) 0.0323(17) Uani 0.25 1 d . U P D 2
H13C H 0.612605 0.400523 0.563820 0.039 Uiso 0.25 1 calc R . P D 2
H13D H 0.551247 0.393186 0.524580 0.039 Uiso 0.25 1 calc R . P D 2
C25B C 0.4965(13) 0.1796(18) 0.736(2) 0.047(5) Uani 0.365(12) 1 d . U P E 2
C26B C 0.4942(8) 0.1220(7) 0.7746(9) 0.054(6) Uani 0.365(12) 1 d . U P E 2
H26D H 0.485977 0.087841 0.742295 0.081 Uiso 0.365(12) 1 calc GR . P E 2
H26E H 0.466800 0.125581 0.798487 0.081 Uiso 0.365(12) 1 calc GR . P E 2
H26F H 0.528245 0.114971 0.808351 0.081 Uiso 0.365(12) 1 calc GR . P E 2
C27B C 0.5131(15) 0.2322(17) 0.787(2) 0.045(6) Uani 0.365(12) 1 d . U P E 2
H27D H 0.550468 0.228235 0.811117 0.067 Uiso 0.365(12) 1 calc GR . P E 2
H27E H 0.492276 0.231313 0.819789 0.067 Uiso 0.365(12) 1 calc GR . P E 2
H27F H 0.507112 0.270795 0.761426 0.067 Uiso 0.365(12) 1 calc GR . P E 2
C28B C 0.4385(6) 0.1961(12) 0.6907(9) 0.080(7) Uani 0.365(12) 1 d . U P E 2
H28D H 0.439382 0.234016 0.665619 0.120 Uiso 0.365(12) 1 calc GR . P E 2
H28E H 0.415525 0.201110 0.720772 0.120 Uiso 0.365(12) 1 calc GR . P E 2
H28F H 0.425005 0.163185 0.657782 0.120 Uiso 0.365(12) 1 calc GR . P E 2
O1D O 0.78121(12) 0.30181(14) 0.55356(16) 0.0320(7) Uani 1 1 d . . . . .
N1D N 0.81857(15) 0.36111(17) 0.48810(19) 0.0329(10) Uani 1 1 d . . . . .
N2D N 0.82760(15) 0.25611(17) 0.4881(2) 0.0341(10) Uani 1 1 d . . . . .
C1D C 0.80850(17) 0.3056(2) 0.5107(2) 0.0293(11) Uani 1 1 d . . . . .
C2D C 0.85179(19) 0.3693(2) 0.4420(3) 0.0389(12) Uani 1 1 d . . . . .
H2DA H 0.888802 0.374807 0.469370 0.047 Uiso 1 1 calc R . . . .
H2DB H 0.840698 0.406292 0.413725 0.047 Uiso 1 1 calc R . . . .
C3D C 0.8476(2) 0.3150(2) 0.3957(3) 0.0432(13) Uani 1 1 d . . . . .
H3DA H 0.811833 0.312846 0.363600 0.052 Uiso 1 1 calc R . . . .
H3DB H 0.873071 0.318933 0.368225 0.052 Uiso 1 1 calc R . . . .
C4D C 0.8589(2) 0.2580(2) 0.4381(3) 0.0427(13) Uani 1 1 d . . . . .
H4DA H 0.850411 0.222122 0.407519 0.051 Uiso 1 1 calc R . . . .
H4DB H 0.896765 0.256383 0.463049 0.051 Uiso 1 1 calc R . . . .
C5D C 0.79631(19) 0.4158(2) 0.5094(2) 0.0364(12) Uani 1 1 d . . . . .
H5DA H 0.824763 0.441999 0.535890 0.055 Uiso 1 1 calc GR . . . .
H5DB H 0.773437 0.404537 0.538065 0.055 Uiso 1 1 calc GR . . . .
H5DC H 0.775744 0.437815 0.468626 0.055 Uiso 1 1 calc GR . . . .
C6D C 0.81487(19) 0.1952(2) 0.5083(3) 0.0372(12) Uani 1 1 d . . . . .
H6DA H 0.808373 0.197221 0.553660 0.056 Uiso 1 1 calc GR . . . .
H6DB H 0.844383 0.167632 0.510468 0.056 Uiso 1 1 calc GR . . . .
H6DC H 0.783338 0.179936 0.474439 0.056 Uiso 1 1 calc GR . . . .
O2D O 0.72066(13) 0.25225(18) 0.68446(17) 0.0459(9) Uani 1 1 d . . . . .
N3D N 0.68619(16) 0.23696(19) 0.7734(2) 0.0396(11) Uani 1 1 d . . . . .
N4D N 0.69497(17) 0.3348(2) 0.7345(2) 0.0435(11) Uani 1 1 d . . . . .
C7D C 0.70140(19) 0.2740(2) 0.7297(3) 0.0384(13) Uani 1 1 d . . . . .
C8D C 0.6656(2) 0.2584(3) 0.8289(3) 0.0526(15) Uani 1 1 d . . . . .
H8DA H 0.694455 0.260950 0.872133 0.063 Uiso 1 1 calc R . . . .
H8DB H 0.639078 0.229312 0.836052 0.063 Uiso 1 1 calc R . . . .
C9D C 0.6408(2) 0.3201(3) 0.8115(3) 0.0496(15) Uani 1 1 d . . . . .
H9DA H 0.631735 0.337005 0.852160 0.060 Uiso 1 1 calc R . . . .
H9DB H 0.607891 0.316200 0.773695 0.060 Uiso 1 1 calc R . . . .
C10D C 0.6779(2) 0.3626(3) 0.7901(3) 0.0479(14) Uani 1 1 d . . . . .
H10G H 0.660091 0.401710 0.774355 0.057 Uiso 1 1 calc R . . . .
H10H H 0.708834 0.370887 0.829731 0.057 Uiso 1 1 calc R . . . .
C11D C 0.6937(2) 0.1718(3) 0.7691(3) 0.0588(16) Uani 1 1 d . . . . .
H11G H 0.661088 0.153141 0.741249 0.088 Uiso 1 1 calc GR . . . .
H11H H 0.703052 0.154251 0.815480 0.088 Uiso 1 1 calc GR . . . .
H11I H 0.722037 0.163980 0.747748 0.088 Uiso 1 1 calc GR . . . .
C12D C 0.7180(2) 0.3762(3) 0.6947(3) 0.0592(17) Uani 1 1 d . . . . .
H12G H 0.750724 0.393106 0.724381 0.089 Uiso 1 1 calc GR . . . .
H12H H 0.693239 0.409318 0.676493 0.089 Uiso 1 1 calc GR . . . .
H12I H 0.725456 0.354058 0.656453 0.089 Uiso 1 1 calc GR . . . .
O3D O 0.53525(13) 0.26921(16) 0.30591(18) 0.0454(9) Uani 1 1 d . . . . .
N5D N 0.55732(16) 0.3483(2) 0.2490(2) 0.0399(11) Uani 1 1 d . . . . .
N6D N 0.58011(17) 0.2500(2) 0.2274(2) 0.0485(12) Uani 1 1 d . . . . .
C13D C 0.55695(19) 0.2878(2) 0.2616(3) 0.0382(13) Uani 1 1 d . . . . .
C14D C 0.5793(2) 0.3742(3) 0.1966(3) 0.0537(15) Uani 1 1 d . . . . .
H14A H 0.593329 0.415388 0.210930 0.064 Uiso 1 1 calc R . . . .
H14B H 0.551368 0.378032 0.152571 0.064 Uiso 1 1 calc R . . . .
C15D C 0.6219(3) 0.3348(3) 0.1870(3) 0.0680(19) Uani 1 1 d . . . . .
H15A H 0.633168 0.349578 0.147107 0.082 Uiso 1 1 calc R . . . .
H15B H 0.652469 0.337436 0.228279 0.082 Uiso 1 1 calc R . . . .
C16D C 0.6054(2) 0.2710(3) 0.1754(3) 0.0619(17) Uani 1 1 d . . . . .
H16A H 0.636420 0.245246 0.177278 0.074 Uiso 1 1 calc R . . . .
H16B H 0.580444 0.266703 0.129028 0.074 Uiso 1 1 calc R . . . .
C17D C 0.5253(2) 0.3899(2) 0.2762(3) 0.0541(15) Uani 1 1 d . . . . .
H17A H 0.505672 0.366965 0.302495 0.081 Uiso 1 1 calc GR . . . .
H17B H 0.500496 0.411105 0.238053 0.081 Uiso 1 1 calc GR . . . .
H17C H 0.548019 0.419745 0.306372 0.081 Uiso 1 1 calc GR . . . .
C18D C 0.5777(2) 0.1846(2) 0.2362(4) 0.070(2) Uani 1 1 d . . . . .
H18A H 0.560768 0.175745 0.272479 0.105 Uiso 1 1 calc GR . . . .
H18B H 0.613388 0.167784 0.249182 0.105 Uiso 1 1 calc GR . . . .
H18C H 0.557286 0.166045 0.192948 0.105 Uiso 1 1 calc GR . . . .
O4D O 0.49019(11) 0.13761(13) 0.38625(15) 0.0285(7) Uani 1 1 d . . . . .
N7D N 0.46645(14) 0.04017(16) 0.40158(19) 0.0326(9) Uani 1 1 d . . . . .
N8D N 0.44672(14) 0.11916(16) 0.46692(19) 0.0317(9) Uani 1 1 d . . . . .
C19D C 0.46893(16) 0.1001(2) 0.4181(2) 0.0292(11) Uani 1 1 d . . . . .
C20D C 0.44225(19) -0.0060(2) 0.4351(3) 0.0449(13) Uani 1 1 d . . . . .
H20A H 0.469784 -0.026314 0.471718 0.054 Uiso 1 1 calc R . . . .
H20B H 0.424963 -0.037144 0.400951 0.054 Uiso 1 1 calc R . . . .
C21D C 0.4024(2) 0.0224(2) 0.4658(3) 0.0464(13) Uani 1 1 d . . . . .
H21A H 0.390818 -0.007723 0.494899 0.056 Uiso 1 1 calc R . . . .
H21B H 0.371241 0.035339 0.428646 0.056 Uiso 1 1 calc R . . . .
C22D C 0.4268(2) 0.0769(2) 0.5088(3) 0.0472(14) Uani 1 1 d . . . . .
H22G H 0.400092 0.097406 0.526851 0.057 Uiso 1 1 calc R . . . .
H22H H 0.455870 0.063372 0.548410 0.057 Uiso 1 1 calc R . . . .
C23D C 0.49969(19) 0.0156(2) 0.3614(3) 0.0428(13) Uani 1 1 d . . . . .
H23G H 0.514926 0.049115 0.341412 0.064 Uiso 1 1 calc GR . . . .
H23H H 0.478513 -0.010157 0.324441 0.064 Uiso 1 1 calc GR . . . .
H23I H 0.527980 -0.008701 0.391344 0.064 Uiso 1 1 calc GR . . . .
C24D C 0.4517(2) 0.1820(2) 0.4909(3) 0.0360(12) Uani 1 1 d . . . . .
H24G H 0.473169 0.183411 0.538914 0.054 Uiso 1 1 calc GR . . . .
H24H H 0.416760 0.198644 0.487440 0.054 Uiso 1 1 calc GR . . . .
H24I H 0.468638 0.206228 0.462374 0.054 Uiso 1 1 calc GR . . . .
S1A S 0.73388(5) 0.46129(6) 0.29633(6) 0.0353(3) Uani 1 1 d . . . . .
F1A F 0.80742(11) 0.42055(13) 0.24437(16) 0.0538(8) Uani 1 1 d . . . . .
F2A F 0.75582(12) 0.48524(14) 0.17969(14) 0.0541(8) Uani 1 1 d . . . . .
F3A F 0.72937(13) 0.39384(14) 0.18781(16) 0.0622(9) Uani 1 1 d . . . . .
O1A O 0.73763(13) 0.40507(16) 0.33369(17) 0.0455(9) Uani 1 1 d . . . . .
O2A O 0.77061(13) 0.50790(15) 0.32905(17) 0.0466(9) Uani 1 1 d . . . . .
O3A O 0.68096(13) 0.48171(15) 0.26468(18) 0.0475(9) Uani 1 1 d . . . . .
C1A C 0.7578(2) 0.4393(2) 0.2239(3) 0.0426(13) Uani 1 1 d . . . . .
S1A' S 0.51392(5) 0.16258(6) 1.00382(7) 0.0403(3) Uani 1 1 d . . . . .
F1A' F 0.59270(14) 0.12453(18) 0.9609(2) 0.0872(12) Uani 1 1 d . . . . .
F2A' F 0.58329(14) 0.22088(18) 0.9586(2) 0.0853(12) Uani 1 1 d . . . . .
F3A' F 0.61521(14) 0.1751(2) 1.0534(2) 0.1041(15) Uani 1 1 d . . . . .
O1A' O 0.51800(17) 0.10759(17) 1.0436(2) 0.0662(11) Uani 1 1 d . . . . .
O2A' O 0.48077(14) 0.15780(19) 0.93512(18) 0.0612(11) Uani 1 1 d . . . . .
O3A' O 0.50695(15) 0.21517(17) 1.0411(2) 0.0611(11) Uani 1 1 d . . . . .
C1A' C 0.5792(2) 0.1714(3) 0.9943(3) 0.0564(15) Uani 1 1 d . . . . .
C1S C 0.5056(3) 0.4077(3) 0.6625(3) 0.071(2) Uani 1 1 d . . . F 2
H1S H 0.497775 0.400135 0.614443 0.086 Uiso 1 1 calc R . . F 2
C2S C 0.5491(3) 0.4416(3) 0.6954(4) 0.0669(19) Uani 1 1 d . . . F 2
H2S H 0.571132 0.457624 0.669830 0.080 Uiso 1 1 calc R . . F 2
C3S C 0.5608(2) 0.4523(2) 0.7644(3) 0.0532(15) Uani 1 1 d . . . F 2
H3S H 0.591058 0.475437 0.786622 0.064 Uiso 1 1 calc R . . F 2
C4S C 0.5291(2) 0.4297(2) 0.8018(3) 0.0522(15) Uani 1 1 d . . . F 2
H4S H 0.537308 0.437270 0.849830 0.063 Uiso 1 1 calc R . . F 2
C5S C 0.4852(2) 0.3960(3) 0.7695(3) 0.0583(16) Uani 1 1 d . . . F 2
H5S H 0.463202 0.380471 0.795429 0.070 Uiso 1 1 calc R . . F 2
C6S C 0.4731(3) 0.3847(3) 0.7000(3) 0.0637(17) Uani 1 1 d . . . F 2
H6S H 0.442896 0.361468 0.677883 0.076 Uiso 1 1 calc R . . F 2

loop_
_atom_site_aniso_label
_atom_site_aniso_U_11
_atom_site_aniso_U_22
_atom_site_aniso_U_33
_atom_site_aniso_U_23
_atom_site_aniso_U_13
_atom_site_aniso_U_12
Co1 0.0261(3) 0.0212(3) 0.0224(3) 0.0000(3) 0.0032(2) 0.0002(3)
O1 0.0335(18) 0.0225(16) 0.0255(18) 0.0003(14) 0.0090(14) -0.0008(14)
O1S 0.0275(18) 0.0231(17) 0.0258(18) -0.0010(13) 0.0018(14) -0.0021(13)
O2 0.0303(17) 0.0217(17) 0.0253(18) -0.0011(13) 0.0054(14) 0.0008(13)
O2S 0.0248(17) 0.0306(18) 0.0253(18) 0.0032(14) 0.0030(14) -0.0001(14)
N1 0.027(2) 0.021(2) 0.022(2) 0.0011(16) 0.0042(17) 0.0035(16)
N2 0.023(2) 0.021(2) 0.023(2) -0.0015(16) 0.0053(17) 0.0021(16)
C1 0.027(3) 0.033(3) 0.019(3) 0.001(2) 0.003(2) -0.004(2)
C2 0.030(3) 0.031(3) 0.032(3) 0.002(2) 0.007(2) -0.003(2)
C3 0.041(3) 0.041(3) 0.026(3) 0.005(2) 0.009(2) -0.005(2)
C4 0.037(3) 0.038(3) 0.031(3) 0.000(2) 0.010(2) -0.001(2)
C5 0.034(3) 0.030(3) 0.031(3) 0.000(2) 0.009(2) 0.001(2)
C6 0.026(2) 0.027(3) 0.024(3) 0.003(2) 0.006(2) -0.001(2)
C7 0.029(3) 0.023(2) 0.023(3) -0.001(2) 0.001(2) 0.004(2)
C8 0.034(3) 0.028(3) 0.027(3) 0.004(2) 0.008(2) 0.001(2)
C9 0.033(3) 0.020(2) 0.031(3) -0.001(2) 0.010(2) 0.000(2)
C10 0.034(3) 0.025(3) 0.031(3) 0.003(2) 0.010(2) 0.001(2)
C11 0.044(3) 0.028(3) 0.040(3) 0.004(2) 0.019(2) -0.001(2)
C12 0.049(3) 0.023(2) 0.038(3) 0.005(2) 0.012(2) -0.003(2)
C13 0.035(3) 0.026(2) 0.031(3) 0.003(2) 0.010(2) 0.006(2)
C14 0.022(3) 0.027(3) 0.022(3) 0.004(2) 0.004(2) 0.002(2)
C15 0.027(3) 0.025(3) 0.021(2) -0.002(2) 0.001(2) 0.001(2)
C16 0.028(3) 0.030(3) 0.027(3) 0.001(2) 0.003(2) 0.001(2)
C17 0.031(3) 0.028(3) 0.031(3) -0.003(2) 0.000(2) 0.004(2)
C18 0.040(3) 0.026(3) 0.029(3) -0.005(2) -0.002(2) 0.003(2)
C19 0.032(3) 0.019(2) 0.031(3) -0.003(2) -0.002(2) 0.0032(19)
C20 0.024(3) 0.026(3) 0.027(3) 0.000(2) -0.002(2) 0.004(2)
C21 0.045(3) 0.029(3) 0.033(3) 0.008(2) 0.010(2) 0.003(2)
C22 0.039(3) 0.034(3) 0.049(3) 0.003(2) 0.004(2) 0.003(2)
C23 0.055(3) 0.030(3) 0.058(4) 0.007(3) 0.017(3) -0.005(3)
C24 0.083(5) 0.045(3) 0.052(4) 0.015(3) 0.027(3) 0.009(3)
C25 0.056(3) 0.042(3) 0.030(3) -0.001(2) 0.022(3) 0.002(3)
C26 0.061(4) 0.064(4) 0.038(3) -0.012(3) 0.025(3) -0.012(3)
C27 0.095(5) 0.055(4) 0.055(4) -0.005(3) 0.041(4) 0.016(3)
C28 0.052(4) 0.070(4) 0.042(3) -0.009(3) 0.022(3) 0.002(3)
C29 0.053(3) 0.039(3) 0.032(3) -0.004(2) 0.007(3) 0.010(3)
C30 0.079(4) 0.055(4) 0.034(3) -0.011(3) 0.005(3) 0.012(3)
C31 0.094(5) 0.054(4) 0.059(4) -0.017(3) 0.045(4) 0.002(4)
C32 0.076(4) 0.054(4) 0.045(3) -0.012(3) 0.015(3) 0.022(3)
C33 0.039(3) 0.026(3) 0.038(3) 0.000(2) 0.007(2) -0.001(2)
C34 0.059(3) 0.029(3) 0.046(3) -0.002(2) 0.010(3) -0.007(2)
C35 0.047(3) 0.030(3) 0.039(3) 0.003(2) 0.006(2) -0.001(2)
C36 0.041(3) 0.033(3) 0.049(3) -0.002(2) 0.010(3) -0.006(2)
Co1' 0.0254(3) 0.0272(3) 0.0264(4) 0.0050(3) 0.0019(3) -0.0036(3)
O1' 0.0310(19) 0.0316(19) 0.045(2) 0.0149(16) 0.0105(17) 0.0009(15)
O1S' 0.0264(18) 0.0331(19) 0.0296(19) 0.0024(15) -0.0002(15) -0.0043(14)
O2' 0.073(3) 0.0243(19) 0.037(2) -0.0033(15) 0.023(2) -0.0092(17)
O2S' 0.032(2) 0.022(2) 0.035(3) 0.003(2) 0.000(2) -0.0067(19)
O2SB 0.032(2) 0.022(2) 0.035(3) 0.003(2) 0.000(2) -0.0067(19)
N1' 0.044(3) 0.035(2) 0.058(3) 0.015(2) 0.032(2) 0.009(2)
N2' 0.038(2) 0.0240(19) 0.023(2) -0.0018(16) 0.0083(19) -0.0039(17)
C1' 0.026(3) 0.037(3) 0.026(3) 0.008(2) 0.002(2) -0.006(2)
C2' 0.036(3) 0.042(3) 0.026(3) 0.010(2) -0.005(2) -0.013(2)
C3' 0.049(3) 0.052(4) 0.024(3) 0.010(3) 0.002(2) -0.020(3)
C4' 0.049(3) 0.050(3) 0.023(3) -0.003(2) 0.007(2) -0.023(3)
C5' 0.038(3) 0.039(3) 0.027(3) -0.004(2) 0.007(2) -0.011(2)
C6' 0.030(3) 0.038(3) 0.028(3) 0.009(2) 0.006(2) -0.006(2)
C7' 0.039(3) 0.037(3) 0.052(4) 0.009(3) 0.022(3) 0.006(2)
C10' 0.036(3) 0.025(2) 0.032(3) 0.0015(18) 0.011(2) -0.0026(19)
C14' 0.032(3) 0.027(3) 0.024(3) 0.001(2) 0.001(2) -0.007(2)
C15' 0.029(3) 0.028(3) 0.023(3) 0.003(2) 0.002(2) -0.001(2)
C16' 0.032(3) 0.032(3) 0.036(3) 0.006(2) 0.008(2) 0.000(2)
C17' 0.035(3) 0.038(3) 0.037(3) 0.004(2) 0.008(2) 0.005(2)
C18' 0.036(3) 0.028(3) 0.046(3) -0.003(2) 0.005(2) 0.007(2)
C19' 0.033(3) 0.028(3) 0.033(3) 0.001(2) 0.001(2) -0.001(2)
C20' 0.034(3) 0.031(3) 0.025(3) 0.000(2) 0.002(2) -0.001(2)
C21' 0.044(3) 0.030(3) 0.032(3) 0.011(2) 0.002(2) -0.007(2)
C22' 0.047(3) 0.036(3) 0.049(3) 0.011(3) -0.004(3) 0.002(2)
C23' 0.046(3) 0.041(3) 0.038(3) 0.004(2) 0.004(2) -0.009(2)
C24' 0.077(4) 0.042(3) 0.046(4) 0.016(3) 0.009(3) -0.012(3)
C29' 0.050(3) 0.040(3) 0.046(3) -0.001(3) 0.022(3) 0.006(3)
C30' 0.061(4) 0.064(4) 0.044(3) -0.003(3) 0.015(3) 0.010(3)
C31' 0.094(5) 0.055(4) 0.060(4) 0.008(3) 0.054(4) 0.005(3)
C32' 0.049(3) 0.058(4) 0.051(4) -0.007(3) 0.022(3) 0.004(3)
C33' 0.045(3) 0.027(3) 0.053(4) 0.002(2) 0.010(3) 0.001(2)
C34' 0.060(4) 0.031(3) 0.092(5) 0.007(3) 0.029(3) 0.005(3)
C35' 0.067(4) 0.042(3) 0.061(4) 0.022(3) 0.005(3) -0.002(3)
C36' 0.049(3) 0.030(3) 0.060(4) -0.006(3) 0.016(3) -0.005(2)
C8' 0.033(3) 0.028(2) 0.027(3) 0.003(2) 0.012(3) 0.002(2)
C9' 0.031(4) 0.025(2) 0.026(3) -0.001(2) 0.009(3) -0.001(3)
C11' 0.047(6) 0.027(3) 0.040(4) 0.001(3) 0.016(5) -0.002(5)
C12' 0.046(4) 0.027(3) 0.041(4) -0.004(3) 0.013(3) -0.003(3)
C13' 0.035(5) 0.030(3) 0.035(5) -0.002(3) 0.015(3) -0.001(3)
C25' 0.063(9) 0.048(8) 0.033(7) -0.008(6) 0.022(6) -0.019(6)
C26' 0.093(9) 0.045(6) 0.042(6) 0.008(4) 0.031(6) -0.007(5)
C27' 0.079(15) 0.047(6) 0.065(13) -0.007(6) 0.045(10) -0.019(7)
C28' 0.065(6) 0.082(8) 0.059(7) -0.026(6) 0.042(6) -0.032(6)
C8B 0.033(3) 0.028(2) 0.027(3) 0.003(2) 0.012(3) 0.002(2)
C9B 0.031(4) 0.025(2) 0.026(3) -0.001(2) 0.009(3) -0.001(3)
C11B 0.047(6) 0.027(3) 0.040(4) 0.001(3) 0.016(5) -0.002(5)
C12B 0.052(10) 0.027(6) 0.040(11) 0.003(7) 0.024(9) 0.008(7)
C13B 0.035(5) 0.030(3) 0.035(5) -0.002(3) 0.015(3) -0.001(3)
C25B 0.055(9) 0.061(11) 0.029(9) 0.005(7) 0.016(7) -0.016(8)
C26B 0.077(15) 0.046(8) 0.054(12) -0.004(7) 0.044(11) -0.014(8)
C27B 0.049(13) 0.043(9) 0.052(13) 0.005(9) 0.030(9) 0.002(9)
C28B 0.047(8) 0.14(2) 0.055(10) 0.015(10) 0.022(7) -0.004(9)
O1D 0.0310(18) 0.0339(18) 0.0313(19) 0.0045(15) 0.0091(15) -0.0016(14)
N1D 0.038(2) 0.031(2) 0.031(2) 0.0041(18) 0.0109(19) -0.0011(18)
N2D 0.038(2) 0.030(2) 0.034(2) 0.0020(19) 0.0092(19) 0.0022(19)
C1D 0.024(3) 0.032(3) 0.027(3) 0.000(2) -0.002(2) 0.002(2)
C2D 0.032(3) 0.046(3) 0.040(3) 0.007(2) 0.012(2) -0.004(2)
C3D 0.036(3) 0.062(4) 0.032(3) 0.001(3) 0.010(2) 0.001(3)
C4D 0.048(3) 0.044(3) 0.039(3) -0.003(3) 0.017(3) 0.008(3)
C5D 0.040(3) 0.030(3) 0.036(3) 0.003(2) 0.005(2) -0.004(2)
C6D 0.038(3) 0.031(3) 0.040(3) 0.000(2) 0.004(2) 0.004(2)
O2D 0.0326(19) 0.073(3) 0.032(2) -0.0165(19) 0.0076(16) 0.0000(18)
N3D 0.039(3) 0.034(2) 0.044(3) -0.006(2) 0.009(2) -0.001(2)
N4D 0.041(3) 0.047(3) 0.042(3) -0.001(2) 0.010(2) -0.001(2)
C7D 0.023(3) 0.048(4) 0.037(3) -0.009(3) -0.005(2) 0.001(2)
C8D 0.058(4) 0.059(4) 0.045(4) -0.001(3) 0.021(3) -0.004(3)
C9D 0.048(3) 0.057(4) 0.045(3) -0.011(3) 0.016(3) 0.002(3)
C10D 0.040(3) 0.052(4) 0.048(3) -0.015(3) 0.006(3) 0.002(3)
C11D 0.052(4) 0.047(4) 0.072(4) -0.005(3) 0.007(3) -0.003(3)
C12D 0.051(4) 0.061(4) 0.062(4) 0.017(3) 0.008(3) -0.006(3)
O3D 0.0296(19) 0.055(2) 0.046(2) 0.0211(18) 0.0020(17) -0.0078(17)
N5D 0.039(3) 0.042(3) 0.036(3) 0.005(2) 0.006(2) -0.007(2)
N6D 0.043(3) 0.045(3) 0.048(3) -0.005(2) -0.002(2) -0.005(2)
C13D 0.032(3) 0.042(3) 0.033(3) 0.003(3) -0.005(2) -0.007(2)
C14D 0.044(3) 0.065(4) 0.048(4) 0.015(3) 0.005(3) -0.011(3)
C15D 0.063(4) 0.094(5) 0.051(4) 0.005(4) 0.023(3) -0.017(4)
C16D 0.057(4) 0.083(5) 0.043(4) -0.016(3) 0.011(3) -0.004(4)
C17D 0.041(3) 0.048(3) 0.064(4) -0.006(3) -0.001(3) -0.007(3)
C18D 0.061(4) 0.045(4) 0.081(5) -0.015(3) -0.018(4) 0.004(3)
O4D 0.0302(17) 0.0260(16) 0.0281(17) 0.0055(14) 0.0061(14) -0.0017(14)
N7D 0.035(2) 0.025(2) 0.036(2) 0.0016(18) 0.0067(19) -0.0018(17)
N8D 0.039(2) 0.028(2) 0.029(2) 0.0029(18) 0.0105(19) -0.0036(18)
C19D 0.022(2) 0.028(3) 0.032(3) 0.004(2) -0.002(2) 0.003(2)
C20D 0.047(3) 0.026(3) 0.057(4) 0.009(2) 0.006(3) -0.007(2)
C21D 0.053(3) 0.038(3) 0.050(3) 0.011(3) 0.017(3) -0.009(3)
C22D 0.053(3) 0.048(3) 0.043(3) 0.007(3) 0.018(3) -0.008(3)
C23D 0.042(3) 0.036(3) 0.046(3) -0.003(2) 0.005(3) 0.006(2)
C24D 0.036(3) 0.038(3) 0.032(3) -0.003(2) 0.005(2) -0.001(2)
S1A 0.0369(7) 0.0346(7) 0.0354(7) -0.0043(6) 0.0121(6) -0.0002(6)
F1A 0.0468(19) 0.0546(19) 0.068(2) -0.0037(16) 0.0282(17) 0.0058(15)
F2A 0.067(2) 0.0583(19) 0.0386(18) 0.0026(15) 0.0175(15) -0.0081(16)
F3A 0.069(2) 0.059(2) 0.065(2) -0.0299(18) 0.0298(18) -0.0238(17)
O1A 0.048(2) 0.043(2) 0.050(2) 0.0091(18) 0.0218(18) 0.0033(17)
O2A 0.048(2) 0.047(2) 0.044(2) -0.0133(17) 0.0112(17) -0.0075(17)
O3A 0.037(2) 0.047(2) 0.057(2) -0.0038(18) 0.0101(18) 0.0067(16)
C1A 0.047(4) 0.039(3) 0.044(3) -0.005(3) 0.016(3) -0.009(3)
S1A' 0.0431(8) 0.0442(8) 0.0343(8) -0.0064(6) 0.0117(6) 0.0012(6)
F1A' 0.072(3) 0.096(3) 0.104(3) -0.018(2) 0.042(2) 0.016(2)
F2A' 0.067(2) 0.080(3) 0.115(3) 0.012(2) 0.035(2) -0.023(2)
F3A' 0.045(2) 0.183(5) 0.069(3) -0.025(3) -0.008(2) -0.002(2)
O1A' 0.094(3) 0.048(2) 0.062(3) 0.014(2) 0.030(2) 0.006(2)
O2A' 0.049(2) 0.095(3) 0.038(2) -0.006(2) 0.0110(19) -0.011(2)
O3A' 0.064(3) 0.052(2) 0.075(3) -0.026(2) 0.032(2) -0.002(2)
C1A' 0.053(4) 0.069(4) 0.046(4) -0.015(3) 0.012(3) 0.000(3)
C1S 0.112(6) 0.060(4) 0.044(4) 0.010(3) 0.024(4) 0.031(4)
C2S 0.087(5) 0.059(4) 0.071(5) 0.015(4) 0.049(4) 0.024(4)
C3S 0.064(4) 0.035(3) 0.072(4) 0.005(3) 0.038(3) 0.008(3)
C4S 0.069(4) 0.041(3) 0.053(4) -0.005(3) 0.028(3) -0.002(3)
C5S 0.070(4) 0.050(4) 0.064(4) 0.003(3) 0.033(4) 0.003(3)
C6S 0.069(4) 0.049(4) 0.067(5) 0.002(3) 0.010(4) 0.013(3)

loop_
_atom_type_symbol
_atom_type_description
_atom_type_scat_dispersion_real
_atom_type_scat_dispersion_imag
_atom_type_scat_source
C C 0.0033 0.0016 'International Tables Vol C Tables 4.2.6.8 and 6.1.1.4'
H H 0.0000 0.0000 'International Tables Vol C Tables 4.2.6.8 and 6.1.1.4'
Co Co 0.3494 0.9721 'International Tables Vol C Tables 4.2.6.8 and 6.1.1.4'
F F 0.0171 0.0103 'International Tables Vol C Tables 4.2.6.8 and 6.1.1.4'
N N 0.0061 0.0033 'International Tables Vol C Tables 4.2.6.8 and 6.1.1.4'
O O 0.0106 0.0060 'International Tables Vol C Tables 4.2.6.8 and 6.1.1.4'
S S 0.1246 0.1234 'International Tables Vol C Tables 4.2.6.8 and 6.1.1.4'

loop_
_geom_angle_atom_site_label_1
_geom_angle_atom_site_label_2
_geom_angle_atom_site_label_3
_geom_angle
O1 Co1 O1S 87.96(13)
O1 Co1 O2S 90.70(13)
O1S Co1 O2S 176.57(14)
O2 Co1 O1 86.69(13)
O2 Co1 O1S 88.78(13)
O2 Co1 O2S 87.98(13)
O2 Co1 N1 178.81(16)
O2 Co1 N2 93.55(14)
N1 Co1 O1 93.91(14)
N1 Co1 O1S 92.26(14)
N1 Co1 O2S 90.98(14)
N2 Co1 O1 178.14(15)
N2 Co1 O1S 90.20(14)
N2 Co1 O2S 91.15(14)
N2 Co1 N1 85.88(15)
C1 O1 Co1 125.7(3)
Co1 O1S H1SC 110(3)
Co1 O1S H1SD 118(3)
H1SC O1S H1SD 103(3)
C20 O2 Co1 123.2(3)
Co1 O2S H2SC 119(3)
Co1 O2S H2SD 115(3)
H2SC O2S H2SD 104(3)
C7 N1 Co1 125.1(3)
C7 N1 C8 123.0(4)
C8 N1 Co1 111.7(3)
C9 N2 Co1 111.2(3)
C14 N2 Co1 126.3(3)
C14 N2 C9 122.3(4)
O1 C1 C2 120.5(4)
O1 C1 C6 122.4(4)
C6 C1 C2 117.2(4)
C1 C2 C21 120.4(4)
C3 C2 C1 118.2(4)
C3 C2 C21 121.4(4)
C2 C3 H3 117.7
C2 C3 C4 124.6(4)
C4 C3 H3 117.7
C3 C4 C25 120.1(4)
C5 C4 C3 116.6(4)
C5 C4 C25 123.2(4)
C4 C5 H5 119.2
C4 C5 C6 121.7(4)
C6 C5 H5 119.2
C5 C6 C1 120.8(4)
C5 C6 C7 117.2(4)
C7 C6 C1 121.9(4)
N1 C7 C6 126.8(4)
N1 C7 H7 116.6
C6 C7 H7 116.6
N1 C8 H8 107.4
N1 C8 C9 106.6(3)
N1 C8 C13 116.1(4)
C9 C8 H8 107.4
C9 C8 C13 111.6(4)
C13 C8 H8 107.4
N2 C9 C8 105.6(3)
N2 C9 H9 107.1
N2 C9 C10 116.7(4)
C8 C9 H9 107.1
C8 C9 C10 112.7(4)
C10 C9 H9 107.1
C9 C10 H10E 110.0
C9 C10 H10F 110.0
C9 C10 C11 108.4(4)
H10E C10 H10F 108.4
C11 C10 H10E 110.0
C11 C10 H10F 110.0
C10 C11 H11E 108.9
C10 C11 H11F 108.9
H11E C11 H11F 107.7
C12 C11 C10 113.5(4)
C12 C11 H11E 108.9
C12 C11 H11F 108.9
C11 C12 H12E 109.0
C11 C12 H12F 109.0
C11 C12 C13 112.8(4)
H12E C12 H12F 107.8
C13 C12 H12E 109.0
C13 C12 H12F 109.0
C8 C13 H13E 109.5
C8 C13 H13F 109.5
C12 C13 C8 110.6(4)
C12 C13 H13E 109.5
C12 C13 H13F 109.5
H13E C13 H13F 108.1
N2 C14 H14 117.6
N2 C14 C15 124.8(4)
C15 C14 H14 117.6
C16 C15 C14 117.2(4)
C16 C15 C20 121.2(4)
C20 C15 C14 121.5(4)
C15 C16 H16 119.4
C17 C16 C15 121.3(4)
C17 C16 H16 119.4
C16 C17 C18 117.0(4)
C16 C17 C29 122.6(4)
C18 C17 C29 120.2(4)
C17 C18 H18 117.3
C19 C18 C17 125.4(4)
C19 C18 H18 117.3
C18 C19 C20 117.1(4)
C18 C19 C33 122.9(4)
C20 C19 C33 120.0(4)
O2 C20 C15 123.1(4)
O2 C20 C19 119.2(4)
C15 C20 C19 117.6(4)
C2 C21 C22 109.2(4)
C2 C21 C23 111.1(4)
C22 C21 C23 109.2(4)
C24 C21 C2 112.1(4)
C24 C21 C22 107.4(4)
C24 C21 C23 107.8(4)
C21 C22 H22D 109.5
C21 C22 H22E 109.5
C21 C22 H22F 109.5
H22D C22 H22E 109.5
H22D C22 H22F 109.5
H22E C22 H22F 109.5
C21 C23 H23D 109.5
C21 C23 H23E 109.5
C21 C23 H23F 109.5
H23D C23 H23E 109.5
H23D C23 H23F 109.5
H23E C23 H23F 109.5
C21 C24 H24D 109.5
C21 C24 H24E 109.5
C21 C24 H24F 109.5
H24D C24 H24E 109.5
H24D C24 H24F 109.5
H24E C24 H24F 109.5
C4 C25 C26 108.7(4)
C4 C25 C27 112.3(4)
C4 C25 C28 110.1(4)
C27 C25 C26 107.8(5)
C28 C25 C26 109.4(4)
C28 C25 C27 108.5(5)
C25 C26 H26G 109.5
C25 C26 H26H 109.5
C25 C26 H26I 109.5
H26G C26 H26H 109.5
H26G C26 H26I 109.5
H26H C26 H26I 109.5
C25 C27 H27G 109.5
C25 C27 H27H 109.5
C25 C27 H27I 109.5
H27G C27 H27H 109.5
H27G C27 H27I 109.5
H27H C27 H27I 109.5
C25 C28 H28G 109.5
C25 C28 H28H 109.5
C25 C28 H28I 109.5
H28G C28 H28H 109.5
H28G C28 H28I 109.5
H28H C28 H28I 109.5
C17 C29 C32 109.3(4)
C30 C29 C17 109.5(4)
C30 C29 C32 107.8(4)
C31 C29 C17 112.0(4)
C31 C29 C30 109.5(5)
C31 C29 C32 108.6(5)
C29 C30 H30D 109.5
C29 C30 H30E 109.5
C29 C30 H30F 109.5
H30D C30 H30E 109.5
H30D C30 H30F 109.5
H30E C30 H30F 109.5
C29 C31 H31D 109.5
C29 C31 H31E 109.5
C29 C31 H31F 109.5
H31D C31 H31E 109.5
H31D C31 H31F 109.5
H31E C31 H31F 109.5
C29 C32 H32D 109.5
C29 C32 H32E 109.5
C29 C32 H32F 109.5
H32D C32 H32E 109.5
H32D C32 H32F 109.5
H32E C32 H32F 109.5
C19 C33 C34 111.4(4)
C19 C33 C35 110.6(4)
C19 C33 C36 110.3(4)
C34 C33 C35 107.4(4)
C36 C33 C34 107.2(4)
C36 C33 C35 109.8(4)
C33 C34 H34D 109.5
C33 C34 H34E 109.5
C33 C34 H34F 109.5
H34D C34 H34E 109.5
H34D C34 H34F 109.5
H34E C34 H34F 109.5
C33 C35 H35D 109.5
C33 C35 H35E 109.5
C33 C35 H35F 109.5
H35D C35 H35E 109.5
H35D C35 H35F 109.5
H35E C35 H35F 109.5
C33 C36 H36D 109.5
C33 C36 H36E 109.5
C33 C36 H36F 109.5
H36D C36 H36E 109.5
H36D C36 H36F 109.5
H36E C36 H36F 109.5
O1' Co1' O1S' 87.37(14)
O1' Co1' O2S' 88.87(16)
O1' Co1' O2SB 93.5(6)
O1' Co1' N1' 94.14(16)
O1' Co1' N2' 179.51(17)
O1S' Co1' O2S' 174.2(2)
O1S' Co1' O2SB 159.0(7)
O2' Co1' O1' 86.37(14)
O2' Co1' O1S' 89.89(15)
O2' Co1' O2S' 94.2(2)
O2' Co1' O2SB 69.3(7)
O2' Co1' N1' 179.37(18)
O2' Co1' N2' 94.11(15)
N1' Co1' O1S' 90.50(17)
N1' Co1' O2S' 85.4(2)
N1' Co1' O2SB 110.3(7)
N2' Co1' O1S' 92.71(15)
N2' Co1' O2S' 91.01(17)
N2' Co1' O2SB 86.6(6)
N2' Co1' N1' 85.38(15)
C1' O1' Co1' 128.0(3)
Co1' O1S' H1SA 118(3)
Co1' O1S' H1SB 120(3)
H1SA O1S' H1SB 106(3)
C20' O2' Co1' 128.0(3)
Co1' O2S' H2SA 112(3)
Co1' O2S' H2SB 109(3)
H2SA O2S' H2SB 103(4)
Co1' O2SB H2SA 105(3)
Co1' O2SB H2SB 106(3)
H2SA O2SB H2SB 101(4)
C7' N1' Co1' 125.8(4)
C7' N1' C8' 121.5(4)
C7' N1' C8B 122.8(7)
C8' N1' Co1' 112.3(3)
C8B N1' Co1' 102.2(7)
C14' N2' Co1' 125.9(3)
C14' N2' C9' 123.4(4)
C14' N2' C9B 117.9(9)
C9' N2' Co1' 110.4(3)
C9B N2' Co1' 112.3(9)
O1' C1' C2' 118.7(4)
O1' C1' C6' 123.4(4)
C6' C1' C2' 117.9(4)
C1' C2' C21' 121.2(4)
C3' C2' C1' 117.1(5)
C3' C2' C21' 121.7(4)
C2' C3' H3' 117.2
C2' C3' C4' 125.6(5)
C4' C3' H3' 117.2
C3' C4' C25' 116.0(8)
C3' C4' C25B 127.0(15)
C5' C4' C3' 116.2(5)
C5' C4' C25' 127.7(8)
C5' C4' C25B 116.2(14)
C4' C5' H5' 119.2
C4' C5' C6' 121.6(5)
C6' C5' H5' 119.2
C1' C6' C7' 122.3(4)
C5' C6' C1' 121.4(4)
C5' C6' C7' 116.3(5)
N1' C7' C6' 125.8(5)
N1' C7' H7' 117.1
C6' C7' H7' 117.1
H10A C10' H10B 108.4
H10C C10' H10D 107.8
C9' C10' H10A 110.0
C9' C10' H10B 110.0
C9' C10' C11' 108.5(5)
C11' C10' H10A 110.0
C11' C10' H10B 110.0
C9B C10' H10C 109.0
C9B C10' H10D 109.0
C11B C10' H10C 109.0
C11B C10' H10D 109.0
C11B C10' C9B 113.0(17)
N2' C14' H14' 117.2
N2' C14' C15' 125.5(4)
C15' C14' H14' 117.2
C16' C15' C14' 117.1(4)
C20' C15' C14' 122.6(4)
C20' C15' C16' 120.3(4)
C15' C16' H16' 119.1
C17' C16' C15' 121.8(4)
C17' C16' H16' 119.1
C16' C17' C18' 116.7(4)
C16' C17' C29' 124.4(4)
C18' C17' C29' 119.0(4)
C17' C18' H18' 117.5
C19' C18' C17' 125.1(5)
C19' C18' H18' 117.5
C18' C19' C20' 117.8(4)
C18' C19' C33' 121.8(4)
C20' C19' C33' 120.3(4)
O2' C20' C15' 122.8(4)
O2' C20' C19' 118.9(4)
C15' C20' C19' 118.3(4)
C2' C21' C22' 109.4(4)
C2' C21' C24' 112.6(4)
C22' C21' C24' 106.9(4)
C23' C21' C2' 110.5(4)
C23' C21' C22' 110.2(4)
C23' C21' C24' 107.1(4)
C21' C22' H22A 109.5
C21' C22' H22B 109.5
C21' C22' H22C 109.5
H22A C22' H22B 109.5
H22A C22' H22C 109.5
H22B C22' H22C 109.5
C21' C23' H23A 109.5
C21' C23' H23B 109.5
C21' C23' H23C 109.5
H23A C23' H23B 109.5
H23A C23' H23C 109.5
H23B C23' H23C 109.5
C21' C24' H24A 109.5
C21' C24' H24B 109.5
C21' C24' H24C 109.5
H24A C24' H24B 109.5
H24A C24' H24C 109.5
H24B C24' H24C 109.5
C17' C29' C30' 109.5(4)
C31' C29' C17' 111.8(4)
C31' C29' C30' 108.2(5)
C31' C29' C32' 108.3(5)
C32' C29' C17' 109.9(4)
C32' C29' C30' 109.1(4)
C29' C30' H30A 109.5
C29' C30' H30B 109.5
C29' C30' H30C 109.5
H30A C30' H30B 109.5
H30A C30' H30C 109.5
H30B C30' H30C 109.5
C29' C31' H31A 109.5
C29' C31' H31B 109.5
C29' C31' H31C 109.5
H31A C31' H31B 109.5
H31A C31' H31C 109.5
H31B C31' H31C 109.5
C29' C32' H32A 109.5
C29' C32' H32B 109.5
C29' C32' H32C 109.5
H32A C32' H32B 109.5
H32A C32' H32C 109.5
H32B C32' H32C 109.5
C19' C33' C34' 111.4(4)
C19' C33' C35' 109.7(4)
C35' C33' C34' 108.1(4)
C36' C33' C19' 110.1(4)
C36' C33' C34' 107.0(4)
C36' C33' C35' 110.5(5)
C33' C34' H34A 109.5
C33' C34' H34B 109.5
C33' C34' H34C 109.5
H34A C34' H34B 109.5
H34A C34' H34C 109.5
H34B C34' H34C 109.5
C33' C35' H35A 109.5
C33' C35' H35B 109.5
C33' C35' H35C 109.5
H35A C35' H35B 109.5
H35A C35' H35C 109.5
H35B C35' H35C 109.5
C33' C36' H36A 109.5
C33' C36' H36B 109.5
C33' C36' H36C 109.5
H36A C36' H36B 109.5
H36A C36' H36C 109.5
H36B C36' H36C 109.5
N1' C8' H8' 107.6
N1' C8' C13' 117.9(5)
C9' C8' N1' 103.6(5)
C9' C8' H8' 107.6
C9' C8' C13' 112.0(6)
C13' C8' H8' 107.6
N2' C9' H9' 108.0
C10' C9' N2' 113.6(5)
C10' C9' H9' 108.0
C8' C9' N2' 105.5(5)
C8' C9' C10' 113.5(5)
C8' C9' H9' 108.0
C10' C11' H11A 109.1
C10' C11' H11B 109.1
H11A C11' H11B 107.8
C12' C11' C10' 112.6(7)
C12' C11' H11A 109.1
C12' C11' H11B 109.1
C11' C12' H12A 109.4
C11' C12' H12B 109.4
H12A C12' H12B 108.0
C13' C12' C11' 111.1(6)
C13' C12' H12A 109.4
C13' C12' H12B 109.4
C8' C13' H13A 109.7
C8' C13' H13B 109.7
C12' C13' C8' 109.7(6)
C12' C13' H13A 109.7
C12' C13' H13B 109.7
H13A C13' H13B 108.2
C4' C25' C26' 111.1(10)
C4' C25' C27' 111.7(15)
C4' C25' C28' 107.5(13)
C27' C25' C26' 108.8(17)
C27' C25' C28' 109.8(14)
C28' C25' C26' 107.8(14)
C25' C26' H26A 109.5
C25' C26' H26B 109.5
C25' C26' H26C 109.5
H26A C26' H26B 109.5
H26A C26' H26C 109.5
H26B C26' H26C 109.5
C25' C27' H27A 109.5
C25' C27' H27B 109.5
C25' C27' H27C 109.5
H27A C27' H27B 109.5
H27A C27' H27C 109.5
H27B C27' H27C 109.5
C25' C28' H28A 109.5
C25' C28' H28B 109.5
C25' C28' H28C 109.5
H28A C28' H28B 109.5
H28A C28' H28C 109.5
H28B C28' H28C 109.5
N1' C8B H8B 112.9
C9B C8B N1' 98.7(13)
C9B C8B H8B 112.9
C13B C8B N1' 107.4(15)
C13B C8B H8B 112.9
C13B C8B C9B 111.0(17)
N2' C9B C10' 118.3(15)
N2' C9B C8B 96.8(15)
N2' C9B H9B 111.7
C10' C9B C8B 105.4(15)
C10' C9B H9B 111.7
C8B C9B H9B 111.7
C10' C11B H11C 110.0
C10' C11B H11D 110.0
C10' C11B C12B 108(2)
H11C C11B H11D 108.4
C12B C11B H11C 110.0
C12B C11B H11D 110.0
C11B C12B H12C 109.2
C11B C12B H12D 109.2
C11B C12B C13B 112(2)
H12C C12B H12D 107.9
C13B C12B H12C 109.2
C13B C12B H12D 109.2
C8B C13B C12B 108.6(18)
C8B C13B H13C 110.0
C8B C13B H13D 110.0
C12B C13B H13C 110.0
C12B C13B H13D 110.0
H13C C13B H13D 108.4
C26B C25B C4' 110(2)
C26B C25B C27B 110(3)
C26B C25B C28B 109(2)
C27B C25B C4' 111(3)
C27B C25B C28B 105(3)
C28B C25B C4' 112(2)
C25B C26B H26D 109.5
C25B C26B H26E 109.5
C25B C26B H26F 109.5
H26D C26B H26E 109.5
H26D C26B H26F 109.5
H26E C26B H26F 109.5
C25B C27B H27D 109.5
C25B C27B H27E 109.5
C25B C27B H27F 109.5
H27D C27B H27E 109.5
H27D C27B H27F 109.5
H27E C27B H27F 109.5
C25B C28B H28D 109.5
C25B C28B H28E 109.5
C25B C28B H28F 109.5
H28D C28B H28E 109.5
H28D C28B H28F 109.5
H28E C28B H28F 109.5
C1D N1D C2D 122.5(4)
C1D N1D C5D 120.6(4)
C5D N1D C2D 116.9(4)
C1D N2D C4D 123.5(4)
C1D N2D C6D 120.6(4)
C6D N2D C4D 115.8(4)
O1D C1D N1D 119.4(4)
O1D C1D N2D 121.4(4)
N2D C1D N1D 119.2(4)
N1D C2D H2DA 109.6
N1D C2D H2DB 109.6
N1D C2D C3D 110.3(4)
H2DA C2D H2DB 108.1
C3D C2D H2DA 109.6
C3D C2D H2DB 109.6
C2D C3D H3DA 109.7
C2D C3D H3DB 109.7
H3DA C3D H3DB 108.2
C4D C3D C2D 109.8(4)
C4D C3D H3DA 109.7
C4D C3D H3DB 109.7
N2D C4D C3D 110.9(4)
N2D C4D H4DA 109.5
N2D C4D H4DB 109.5
C3D C4D H4DA 109.5
C3D C4D H4DB 109.5
H4DA C4D H4DB 108.1
N1D C5D H5DA 109.5
N1D C5D H5DB 109.5
N1D C5D H5DC 109.5
H5DA C5D H5DB 109.5
H5DA C5D H5DC 109.5
H5DB C5D H5DC 109.5
N2D C6D H6DA 109.5
N2D C6D H6DB 109.5
N2D C6D H6DC 109.5
H6DA C6D H6DB 109.5
H6DA C6D H6DC 109.5
H6DB C6D H6DC 109.5
C7D N3D C8D 123.8(4)
C7D N3D C11D 119.2(5)
C11D N3D C8D 116.9(5)
C7D N4D C10D 122.8(5)
C7D N4D C12D 119.8(5)
C12D N4D C10D 115.5(5)
O2D C7D N3D 120.3(5)
O2D C7D N4D 120.7(5)
N3D C7D N4D 119.0(5)
N3D C8D H8DA 109.6
N3D C8D H8DB 109.6
N3D C8D C9D 110.2(4)
H8DA C8D H8DB 108.1
C9D C8D H8DA 109.6
C9D C8D H8DB 109.6
C8D C9D H9DA 109.6
C8D C9D H9DB 109.6
C8D C9D C10D 110.4(5)
H9DA C9D H9DB 108.1
C10D C9D H9DA 109.6
C10D C9D H9DB 109.6
N4D C10D C9D 109.3(4)
N4D C10D H10G 109.8
N4D C10D H10H 109.8
C9D C10D H10G 109.8
C9D C10D H10H 109.8
H10G C10D H10H 108.3
N3D C11D H11G 109.5
N3D C11D H11H 109.5
N3D C11D H11I 109.5
H11G C11D H11H 109.5
H11G C11D H11I 109.5
H11H C11D H11I 109.5
N4D C12D H12G 109.5
N4D C12D H12H 109.5
N4D C12D H12I 109.5
H12G C12D H12H 109.5
H12G C12D H12I 109.5
H12H C12D H12I 109.5
C13D N5D C14D 123.1(5)
C13D N5D C17D 120.7(4)
C17D N5D C14D 114.9(4)
C13D N6D C16D 122.8(5)
C13D N6D C18D 120.7(5)
C18D N6D C16D 116.4(5)
O3D C13D N5D 118.8(5)
O3D C13D N6D 122.2(5)
N6D C13D N5D 119.0(5)
N5D C14D H14A 109.7
N5D C14D H14B 109.7
N5D C14D C15D 109.8(5)
H14A C14D H14B 108.2
C15D C14D H14A 109.7
C15D C14D H14B 109.7
C14D C15D H15A 109.2
C14D C15D H15B 109.2
H15A C15D H15B 107.9
C16D C15D C14D 112.2(5)
C16D C15D H15A 109.2
C16D C15D H15B 109.2
N6D C16D H16A 109.4
N6D C16D H16B 109.4
C15D C16D N6D 111.2(5)
C15D C16D H16A 109.4
C15D C16D H16B 109.4
H16A C16D H16B 108.0
N5D C17D H17A 109.5
N5D C17D H17B 109.5
N5D C17D H17C 109.5
H17A C17D H17B 109.5
H17A C17D H17C 109.5
H17B C17D H17C 109.5
N6D C18D H18A 109.5
N6D C18D H18B 109.5
N6D C18D H18C 109.5
H18A C18D H18B 109.5
H18A C18D H18C 109.5
H18B C18D H18C 109.5
C19D N7D C20D 123.8(4)
C19D N7D C23D 120.1(4)
C23D N7D C20D 114.3(4)
C19D N8D C22D 122.2(4)
C19D N8D C24D 121.3(4)
C22D N8D C24D 115.2(4)
O4D C19D N7D 120.2(4)
O4D C19D N8D 121.0(4)
N8D C19D N7D 118.7(4)
N7D C20D H20A 109.5
N7D C20D H20B 109.5
N7D C20D C21D 110.7(4)
H20A C20D H20B 108.1
C21D C20D H20A 109.5
C21D C20D H20B 109.5
C20D C21D H21A 109.8
C20D C21D H21B 109.8
C20D C21D C22D 109.2(4)
H21A C21D H21B 108.3
C22D C21D H21A 109.8
C22D C21D H21B 109.8
N8D C22D C21D 109.7(4)
N8D C22D H22G 109.7
N8D C22D H22H 109.7
C21D C22D H22G 109.7
C21D C22D H22H 109.7
H22G C22D H22H 108.2
N7D C23D H23G 109.5
N7D C23D H23H 109.5
N7D C23D H23I 109.5
H23G C23D H23H 109.5
H23G C23D H23I 109.5
H23H C23D H23I 109.5
N8D C24D H24G 109.5
N8D C24D H24H 109.5
N8D C24D H24I 109.5
H24G C24D H24H 109.5
H24G C24D H24I 109.5
H24H C24D H24I 109.5
O1A S1A O2A 115.5(2)
O1A S1A O3A 114.7(2)
O1A S1A C1A 102.0(2)
O2A S1A O3A 115.5(2)
O2A S1A C1A 102.5(2)
O3A S1A C1A 103.8(2)
F1A C1A S1A 111.5(4)
F1A C1A F2A 107.1(4)
F1A C1A F3A 107.2(4)
F2A C1A S1A 112.4(3)
F2A C1A F3A 106.7(4)
F3A C1A S1A 111.6(3)
O1A' S1A' C1A' 103.0(3)
O2A' S1A' O1A' 114.4(3)
O2A' S1A' C1A' 104.6(2)
O3A' S1A' O1A' 112.8(3)
O3A' S1A' O2A' 116.2(3)
O3A' S1A' C1A' 103.9(3)
F1A' C1A' S1A' 111.8(4)
F2A' C1A' S1A' 111.8(4)
F2A' C1A' F1A' 106.5(5)
F3A' C1A' S1A' 112.6(4)
F3A' C1A' F1A' 106.4(5)
F3A' C1A' F2A' 107.3(5)
C2S C1S H1S 120.3
C2S C1S C6S 119.5(6)
C6S C1S H1S 120.3
C1S C2S H2S 119.7
C3S C2S C1S 120.7(6)
C3S C2S H2S 119.7
C2S C3S H3S 119.9
C2S C3S C4S 120.2(6)
C4S C3S H3S 119.9
C3S C4S H4S 120.1
C3S C4S C5S 119.9(6)
C5S C4S H4S 120.1
C4S C5S H5S 119.8
C6S C5S C4S 120.4(6)
C6S C5S H5S 119.8
C1S C6S H6S 120.3
C5S C6S C1S 119.3(6)
C5S C6S H6S 120.3

loop_
_geom_bond_atom_site_label_1
_geom_bond_atom_site_label_2
_geom_bond_distance
Co1 O1 1.898(3)
Co1 O1S 1.917(3)
Co1 O2 1.890(3)
Co1 O2S 1.919(3)
Co1 N1 1.896(4)
Co1 N2 1.891(4)
O1 C1 1.305(5)
O1S H1SC 0.93(2)
O1S H1SD 0.90(2)
O2 C20 1.310(5)
O2S H2SC 0.94(2)
O2S H2SD 0.89(2)
N1 C7 1.287(6)
N1 C8 1.467(5)
N2 C9 1.490(5)
N2 C14 1.282(6)
C1 C2 1.439(6)
C1 C6 1.430(6)
C2 C3 1.382(6)
C2 C21 1.540(6)
C3 H3 0.9500
C3 C4 1.417(7)
C4 C5 1.375(6)
C4 C25 1.533(7)
C5 H5 0.9500
C5 C6 1.415(6)
C6 C7 1.421(6)
C7 H7 0.9500
C8 H8 1.0000
C8 C9 1.507(6)
C8 C13 1.536(6)
C9 H9 1.0000
C9 C10 1.522(6)
C10 H10E 0.9900
C10 H10F 0.9900
C10 C11 1.536(6)
C11 H11E 0.9900
C11 H11F 0.9900
C11 C12 1.510(6)
C12 H12E 0.9900
C12 H12F 0.9900
C12 C13 1.517(6)
C13 H13E 0.9900
C13 H13F 0.9900
C14 H14 0.9500
C14 C15 1.443(6)
C15 C16 1.415(6)
C15 C20 1.416(6)
C16 H16 0.9500
C16 C17 1.376(6)
C17 C18 1.400(6)
C17 C29 1.543(7)
C18 H18 0.9500
C18 C19 1.384(6)
C19 C20 1.456(6)
C19 C33 1.530(7)
C21 C22 1.541(7)
C21 C23 1.542(7)
C21 C24 1.538(7)
C22 H22D 0.9800
C22 H22E 0.9800
C22 H22F 0.9800
C23 H23D 0.9800
C23 H23E 0.9800
C23 H23F 0.9800
C24 H24D 0.9800
C24 H24E 0.9800
C24 H24F 0.9800
C25 C26 1.539(7)
C25 C27 1.538(7)
C25 C28 1.534(7)
C26 H26G 0.9800
C26 H26H 0.9800
C26 H26I 0.9800
C27 H27G 0.9800
C27 H27H 0.9800
C27 H27I 0.9800
C28 H28G 0.9800
C28 H28H 0.9800
C28 H28I 0.9800
C29 C30 1.533(7)
C29 C31 1.514(8)
C29 C32 1.544(7)
C30 H30D 0.9800
C30 H30E 0.9800
C30 H30F 0.9800
C31 H31D 0.9800
C31 H31E 0.9800
C31 H31F 0.9800
C32 H32D 0.9800
C32 H32E 0.9800
C32 H32F 0.9800
C33 C34 1.545(6)
C33 C35 1.547(6)
C33 C36 1.537(6)
C34 H34D 0.9800
C34 H34E 0.9800
C34 H34F 0.9800
C35 H35D 0.9800
C35 H35E 0.9800
C35 H35F 0.9800
C36 H36D 0.9800
C36 H36E 0.9800
C36 H36F 0.9800
Co1' O1' 1.880(3)
Co1' O1S' 1.906(3)
Co1' O2' 1.866(3)
Co1' O2S' 1.912(4)
Co1' O2SB 1.972(19)
Co1' N1' 1.896(4)
Co1' N2' 1.889(4)
O1' C1' 1.309(6)
O1S' H1SA 0.91(2)
O1S' H1SB 0.90(2)
O2' C20' 1.317(6)
O2S' H2SA 0.91(2)
O2S' H2SB 0.95(2)
O2SB H2SA 0.96(2)
O2SB H2SB 0.92(2)
N1' C7' 1.292(6)
N1' C8' 1.501(7)
N1' C8B 1.589(18)
N2' C14' 1.290(6)
N2' C9' 1.528(7)
N2' C9B 1.43(2)
C1' C2' 1.437(6)
C1' C6' 1.422(7)
C2' C3' 1.389(7)
C2' C21' 1.536(7)
C3' H3' 0.9500
C3' C4' 1.409(7)
C4' C5' 1.377(7)
C4' C25' 1.49(2)
C4' C25B 1.62(4)
C5' H5' 0.9500
C5' C6' 1.408(7)
C6' C7' 1.436(7)
C7' H7' 0.9500
C10' H10A 0.9900
C10' H10B 0.9900
C10' H10C 0.9900
C10' H10D 0.9900
C10' C9' 1.526(8)
C10' C11' 1.561(11)
C10' C9B 1.54(2)
C10' C11B 1.41(4)
C14' H14' 0.9500
C14' C15' 1.432(6)
C15' C16' 1.425(6)
C15' C20' 1.416(6)
C16' H16' 0.9500
C16' C17' 1.368(7)
C17' C18' 1.407(7)
C17' C29' 1.538(7)
C18' H18' 0.9500
C18' C19' 1.379(7)
C19' C20' 1.437(7)
C19' C33' 1.537(7)
C21' C22' 1.536(7)
C21' C23' 1.533(7)
C21' C24' 1.546(6)
C22' H22A 0.9800
C22' H22B 0.9800
C22' H22C 0.9800
C23' H23A 0.9800
C23' H23B 0.9800
C23' H23C 0.9800
C24' H24A 0.9800
C24' H24B 0.9800
C24' H24C 0.9800
C29' C30' 1.539(7)
C29' C31' 1.532(7)
C29' C32' 1.534(7)
C30' H30A 0.9800
C30' H30B 0.9800
C30' H30C 0.9800
C31' H31A 0.9800
C31' H31B 0.9800
C31' H31C 0.9800
C32' H32A 0.9800
C32' H32B 0.9800
C32' H32C 0.9800
C33' C34' 1.543(7)
C33' C35' 1.539(8)
C33' C36' 1.526(7)
C34' H34A 0.9800
C34' H34B 0.9800
C34' H34C 0.9800
C35' H35A 0.9800
C35' H35B 0.9800
C35' H35C 0.9800
C36' H36A 0.9800
C36' H36B 0.9800
C36' H36C 0.9800
C8' H8' 1.0000
C8' C9' 1.491(9)
C8' C13' 1.530(10)
C9' H9' 1.0000
C11' H11A 0.9900
C11' H11B 0.9900
C11' C12' 1.528(12)
C12' H12A 0.9900
C12' H12B 0.9900
C12' C13' 1.525(10)
C13' H13A 0.9900
C13' H13B 0.9900
C25' C26' 1.573(19)
C25' C27' 1.49(3)
C25' C28' 1.52(2)
C26' H26A 0.9800
C26' H26B 0.9800
C26' H26C 0.9800
C27' H27A 0.9800
C27' H27B 0.9800
C27' H27C 0.9800
C28' H28A 0.9800
C28' H28B 0.9800
C28' H28C 0.9800
C8B H8B 1.0000
C8B C9B 1.55(3)
C8B C13B 1.52(3)
C9B H9B 1.0000
C11B H11C 0.9900
C11B H11D 0.9900
C11B C12B 1.52(2)
C12B H12C 0.9900
C12B H12D 0.9900
C12B C13B 1.55(3)
C13B H13C 0.9900
C13B H13D 0.9900
C25B C26B 1.50(4)
C25B C27B 1.53(5)
C25B C28B 1.60(4)
C26B H26D 0.9800
C26B H26E 0.9800
C26B H26F 0.9800
C27B H27D 0.9800
C27B H27E 0.9800
C27B H27F 0.9800
C28B H28D 0.9800
C28B H28E 0.9800
C28B H28F 0.9800
O1D C1D 1.276(5)
N1D C1D 1.355(6)
N1D C2D 1.462(6)
N1D C5D 1.457(6)
N2D C1D 1.335(6)
N2D C4D 1.475(6)
N2D C6D 1.468(6)
C2D H2DA 0.9900
C2D H2DB 0.9900
C2D C3D 1.502(7)
C3D H3DA 0.9900
C3D H3DB 0.9900
C3D C4D 1.500(7)
C4D H4DA 0.9900
C4D H4DB 0.9900
C5D H5DA 0.9800
C5D H5DB 0.9800
C5D H5DC 0.9800
C6D H6DA 0.9800
C6D H6DB 0.9800
C6D H6DC 0.9800
O2D C7D 1.260(6)
N3D C7D 1.344(7)
N3D C8D 1.458(7)
N3D C11D 1.452(7)
N4D C7D 1.353(6)
N4D C10D 1.458(6)
N4D C12D 1.457(7)
C8D H8DA 0.9900
C8D H8DB 0.9900
C8D C9D 1.504(8)
C9D H9DA 0.9900
C9D H9DB 0.9900
C9D C10D 1.507(7)
C10D H10G 0.9900
C10D H10H 0.9900
C11D H11G 0.9800
C11D H11H 0.9800
C11D H11I 0.9800
C12D H12G 0.9800
C12D H12H 0.9800
C12D H12I 0.9800
O3D C13D 1.260(6)
N5D C13D 1.354(6)
N5D C14D 1.461(6)
N5D C17D 1.457(7)
N6D C13D 1.337(7)
N6D C16D 1.469(7)
N6D C18D 1.452(7)
C14D H14A 0.9900
C14D H14B 0.9900
C14D C15D 1.479(8)
C15D H15A 0.9900
C15D H15B 0.9900
C15D C16D 1.468(9)
C16D H16A 0.9900
C16D H16B 0.9900
C17D H17A 0.9800
C17D H17B 0.9800
C17D H17C 0.9800
C18D H18A 0.9800
C18D H18B 0.9800
C18D H18C 0.9800
O4D C19D 1.270(5)
N7D C19D 1.357(6)
N7D C20D 1.463(6)
N7D C23D 1.458(6)
N8D C19D 1.350(6)
N8D C22D 1.452(6)
N8D C24D 1.458(6)
C20D H20A 0.9900
C20D H20B 0.9900
C20D C21D 1.501(7)
C21D H21A 0.9900
C21D H21B 0.9900
C21D C22D 1.517(7)
C22D H22G 0.9900
C22D H22H 0.9900
C23D H23G 0.9800
C23D H23H 0.9800
C23D H23I 0.9800
C24D H24G 0.9800
C24D H24H 0.9800
C24D H24I 0.9800
S1A O1A 1.438(4)
S1A O2A 1.441(3)
S1A O3A 1.440(3)
S1A C1A 1.818(5)
F1A C1A 1.328(6)
F2A C1A 1.339(6)
F3A C1A 1.339(5)
S1A' O1A' 1.440(4)
S1A' O2A' 1.426(4)
S1A' O3A' 1.420(4)
S1A' C1A' 1.804(6)
F1A' C1A' 1.333(6)
F2A' C1A' 1.327(7)
F3A' C1A' 1.308(6)
C1S H1S 0.9500
C1S C2S 1.378(9)
C1S C6S 1.392(9)
C2S H2S 0.9500
C2S C3S 1.363(9)
C3S H3S 0.9500
C3S C4S 1.370(7)
C4S H4S 0.9500
C4S C5S 1.380(8)
C5S H5S 0.9500
C5S C6S 1.374(8)
C6S H6S 0.9500

loop_
_geom_hbond_atom_site_label_D
_geom_hbond_atom_site_label_H
_geom_hbond_atom_site_label_A
_geom_hbond_distance_DH
_geom_hbond_distance_HA
_geom_hbond_distance_DA
_geom_hbond_angle_DHA
_geom_hbond_site_symmetry_A
O1S H1SC O3D 0.93(2) 1.73(3) 2.635(5) 164(4) 4
O1S H1SD O4D 0.90(2) 1.81(3) 2.695(4) 166(4) 4
O2S H2SC O2D 0.94(2) 1.68(3) 2.605(4) 166(4) .
O2S H2SD O1D 0.89(2) 1.91(3) 2.741(4) 154(4) .
O1S' H1SA O1D 0.91(2) 1.75(3) 2.638(4) 164(4) .
O1S' H1SB O2D 0.90(2) 1.79(3) 2.664(5) 164(4) .
O2S' H2SA O4D 0.91(2) 1.90(3) 2.687(5) 143(4) .
O2SB H2SA O4D 0.96(2) 1.90(3) 2.682(18) 137(4) .
O2S' H2SB O3D 0.95(2) 1.75(3) 2.644(5) 158(4) .
O2SB H2SB O3D 0.92(2) 1.75(3) 2.501(19) 138(4) .

loop_
_twin_individual_id
_twin_individual_mass_fraction_refined
1 0.891(11)
2 0.109(11)
